data_4074484
loop_
_publ_author_name
'Zhang, Dao'
'Kawaguchi, Hiroyuki'

_publ_section_title
;
 Deprotonation Attempts on Imidazolium Salt Tethered by Substituted Phenol
 and Construction of Its Magnesium Complex by Transmetalation
;
_journal_coden_ASTM ORGND7
_journal_issue 22
_journal_name_full Organometallics
_journal_page_first 5506
_journal_page_last 5509
_journal_paper_doi 10.1021/om060691t
_journal_volume 25
_journal_year 2006
_chemical_formula_moiety 'C46 H70 N4 Na2 O4 '
_chemical_formula_sum 'C23 H35 N2 Na O2'
_chemical_formula_weight 394.53
_space_group_IT_number 2
_symmetry_cell_setting triclinic
_symmetry_Int_Tables_number 2
_symmetry_space_group_name_Hall '-P 1'
_symmetry_space_group_name_H-M 'P -1'
_cell_angle_alpha 80.204(13)
_cell_angle_beta 65.035(9)
_cell_angle_gamma 64.229(11)
_cell_formula_units_Z 4
_cell_length_a 12.712(2)
_cell_length_b 14.622(3)
_cell_length_c 15.029(4)
_cell_measurement_reflns_used 5605
_cell_measurement_temperature 123.1
_cell_measurement_theta_max 27.5
_cell_measurement_theta_min 3.1
_cell_volume 2280.3(9)
_computing_cell_refinement CrystalClear
_computing_data_collection CrystalClear
_computing_data_reduction CrystalStructure
_computing_publication_material 'CrystalStructure Ver. 3.5.1'
_computing_structure_refinement CRYSTALS
_computing_structure_solution SIR92
_diffrn_detector_area_resol_mean 7.31
_diffrn_measured_fraction_theta_full 0.9165
_diffrn_measured_fraction_theta_max 0.9182
_diffrn_measurement_device_type 'Rigaku Saturn'
_diffrn_measurement_method \w
_diffrn_radiation_type 'Mo K\a'
_diffrn_radiation_wavelength 0.7107
_diffrn_reflns_av_R_equivalents 0.032
_diffrn_reflns_limit_h_max 15
_diffrn_reflns_limit_h_min -16
_diffrn_reflns_limit_k_max 18
_diffrn_reflns_limit_k_min -13
_diffrn_reflns_limit_l_max 18
_diffrn_reflns_limit_l_min -19
_diffrn_reflns_number 34794
_diffrn_reflns_theta_full 27.50
_diffrn_reflns_theta_max 27.48
_exptl_absorpt_coefficient_mu 0.089
_exptl_absorpt_correction_T_max 0.987
_exptl_absorpt_correction_T_min 0.879
_exptl_absorpt_correction_type multi-scan
_exptl_absorpt_process_details 'Jacobson, R. (1998) Private communication'
_exptl_crystal_colour colorless
_exptl_crystal_density_diffrn 1.149
_exptl_crystal_density_method 'not measured'
_exptl_crystal_description block
_exptl_crystal_F_000 856.00
_exptl_crystal_size_max 0.15
_exptl_crystal_size_mid 0.15
_exptl_crystal_size_min 0.15
_refine_diff_density_max 0.51
_refine_diff_density_min -0.44
_refine_ls_extinction_method none
_refine_ls_goodness_of_fit_ref 1.004
_refine_ls_hydrogen_treatment refall
_refine_ls_number_parameters 575
_refine_ls_number_reflns 9620
_refine_ls_R_factor_gt 0.0550
_refine_ls_shift/su_max 0.0000
_refine_ls_structure_factor_coef Fsqd
_refine_ls_weighting_details 'w = 1/[0.0015Fo^2^ + 1.0000\s(Fo^2^)]/(4Fo^2^)'
_refine_ls_weighting_scheme calc
_refine_ls_wR_factor_ref 0.1640
_reflns_number_gt 5293
_reflns_number_total 9621
_reflns_threshold_expression F^2^>2.0\s(F^2^)
_cod_data_source_file om060691tsi20060731_100417.cif
_cod_data_source_block '_Na2[CO]2(THF)2'
_cod_original_sg_symbol_H-M 'P -1       '
_cod_original_formula_sum 'C46 H70 N4 Na2 O4 '
_cod_database_code 4074484

loop_
_symmetry_equiv_pos_as_xyz
x,y,z
-x,-y,-z

loop_
_atom_site_label
_atom_site_type_symbol
_atom_site_fract_x
_atom_site_fract_y
_atom_site_fract_z
_atom_site_U_iso_or_equiv
_atom_site_adp_type
_atom_site_occupancy
_atom_site_symmetry_multiplicity
_atom_site_calc_flag
Na(1) Na 0.59657(9) 0.41774(7) 0.04440(7) 0.0284(3) Uani 1.00 1 d
Na(2) Na 0.55891(9) 0.08225(7) 0.45558(7) 0.0282(3) Uani 1.00 1 d
O(1) O 0.3971(2) 0.53250(13) 0.10739(12) 0.0270(5) Uani 1.00 1 d
O(2) O 0.6638(2) 0.2427(1) 0.0562(2) 0.0463(7) Uani 1.00 1 d
O(3) O 0.5367(2) -0.03244(13) 0.39270(12) 0.0265(5) Uani 1.00 1 d
O(4) O 0.4628(2) 0.2572(1) 0.4438(2) 0.0458(6) Uani 1.00 1 d
N(1) N 0.6600(2) 0.4650(2) 0.1520(2) 0.0298(6) Uani 1.00 1 d
N(2) N 0.6364(2) 0.5671(2) 0.2582(2) 0.0274(6) Uani 1.00 1 d
N(3) N 0.7768(2) 0.0350(2) 0.3481(2) 0.0295(6) Uani 1.00 1 d
N(4) N 0.9616(2) -0.0669(2) 0.2419(2) 0.0277(6) Uani 1.00 1 d
C(1) C 0.3247(2) 0.5813(2) 0.1918(2) 0.0215(6) Uani 1.00 1 d
C(2) C 0.2053(2) 0.5769(2) 0.2545(2) 0.0226(6) Uani 1.00 1 d
C(3) C 0.1346(2) 0.6312(2) 0.3432(2) 0.0225(6) Uani 1.00 1 d
C(4) C 0.1714(2) 0.6916(2) 0.3750(2) 0.0223(6) Uani 1.00 1 d
C(5) C 0.2871(2) 0.6960(2) 0.3135(2) 0.0227(6) Uani 1.00 1 d
C(6) C 0.3635(2) 0.6423(2) 0.2251(2) 0.0207(6) Uani 1.00 1 d
C(7) C 0.4940(2) 0.6425(2) 0.1646(2) 0.0241(6) Uani 1.00 1 d
C(8) C 0.5966(2) 0.5582(2) 0.1904(2) 0.0228(6) Uani 1.00 1 d
C(9) C 0.7304(3) 0.4739(2) 0.2619(2) 0.0333(8) Uani 1.00 1 d
C(10) C 0.7430(2) 0.4131(2) 0.1973(2) 0.0352(8) Uani 1.00 1 d
C(11) C 0.1602(2) 0.5077(2) 0.2266(2) 0.0274(7) Uani 1.00 1 d
C(12) C 0.1592(3) 0.5309(2) 0.1235(2) 0.0377(9) Uani 1.00 1 d
C(13) C 0.2496(3) 0.3964(2) 0.2294(2) 0.0385(8) Uani 1.00 1 d
C(14) C 0.0256(3) 0.5206(2) 0.2978(2) 0.0420(9) Uani 1.00 1 d
C(15) C 0.0943(2) 0.7487(2) 0.4739(2) 0.0260(7) Uani 1.00 1 d
C(16) C -0.0256(3) 0.7304(2) 0.5335(2) 0.0443(9) Uani 1.00 1 d
C(17) C 0.0535(3) 0.8634(2) 0.4586(2) 0.0348(8) Uani 1.00 1 d
C(18) C 0.1762(3) 0.7134(2) 0.5344(2) 0.0459(9) Uani 1.00 1 d
C(19) C 0.5928(3) 0.6567(2) 0.3157(2) 0.0372(8) Uani 1.00 1 d
C(20) C 0.6188(3) 0.1918(2) 0.0174(2) 0.0412(9) Uani 1.00 1 d
C(21) C 0.6900(3) 0.0789(2) 0.0274(2) 0.0456(9) Uani 1.00 1 d
C(22) C 0.7552(4) 0.0728(3) 0.0919(3) 0.076(2) Uani 1.00 1 d
C(23) C 0.7097(5) 0.1750(3) 0.1243(3) 0.089(2) Uani 1.00 1 d
C(24) C 0.5975(2) -0.0814(2) 0.3081(2) 0.0225(6) Uani 1.00 1 d
C(25) C 0.5361(2) -0.0763(2) 0.2460(2) 0.0211(6) Uani 1.00 1 d
C(26) C 0.6091(2) -0.1311(2) 0.1570(2) 0.0215(6) Uani 1.00 1 d
C(27) C 0.7382(2) -0.1916(2) 0.1247(2) 0.0217(6) Uani 1.00 1 d
C(28) C 0.7969(2) -0.1961(2) 0.1869(2) 0.0222(6) Uani 1.00 1 d
C(29) C 0.7309(2) -0.1419(2) 0.2746(2) 0.0207(6) Uani 1.00 1 d
C(30) C 0.8012(2) -0.1423(2) 0.3353(2) 0.0246(6) Uani 1.00 1 d
C(31) C 0.8453(2) -0.0581(2) 0.3094(2) 0.0234(6) Uani 1.00 1 d
C(32) C 0.8537(3) 0.0867(2) 0.3026(2) 0.0345(8) Uani 1.00 1 d
C(33) C 0.9667(3) 0.0262(2) 0.2382(2) 0.0345(8) Uani 1.00 1 d
C(34) C 0.3946(2) -0.0079(2) 0.2735(2) 0.0264(7) Uani 1.00 1 d
C(35) C 0.3135(3) -0.0309(2) 0.3760(2) 0.0370(8) Uani 1.00 1 d
C(36) C 0.3755(3) 0.1037(2) 0.2710(2) 0.0380(8) Uani 1.00 1 d
C(37) C 0.3434(3) -0.0209(2) 0.2027(2) 0.0414(8) Uani 1.00 1 d
C(38) C 0.8170(2) -0.2490(2) 0.0262(2) 0.0261(6) Uani 1.00 1 d
C(39) C 0.7379(3) -0.2300(2) -0.0333(2) 0.0437(9) Uani 1.00 1 d
C(40) C 0.9246(3) -0.2141(2) -0.0344(2) 0.0453(9) Uani 1.00 1 d
C(41) C 0.8761(3) -0.3633(2) 0.0414(2) 0.0351(8) Uani 1.00 1 d
C(42) C 1.0657(3) -0.1565(2) 0.1850(2) 0.0388(8) Uani 1.00 1 d
C(43) C 0.3281(3) 0.3080(2) 0.4825(2) 0.0406(9) Uani 1.00 1 d
C(44) C 0.2960(3) 0.4213(2) 0.4726(2) 0.0439(9) Uani 1.00 1 d
C(45) C 0.4202(4) 0.4273(3) 0.4082(3) 0.0753(13) Uani 1.00 1 d
C(46) C 0.5095(4) 0.3249(3) 0.3751(3) 0.0833(13) Uani 1.00 1 d
H(1) H 0.0544(2) 0.6268(2) 0.3851(2) 0.0256(12) Uiso 1.00 1 c
H(2) H 0.3155(2) 0.7383(2) 0.3328(2) 0.0275(12) Uiso 1.00 1 c
H(3) H 0.5131(2) 0.6359(2) 0.0958(2) 0.0300(13) Uiso 1.00 1 c
H(4) H 0.4920(2) 0.7067(2) 0.1761(2) 0.0300(13) Uiso 1.00 1 c
H(5) H 0.7773(3) 0.4565(2) 0.3036(2) 0.0407(13) Uiso 1.00 1 c
H(6) H 0.8020(2) 0.3424(2) 0.1841(2) 0.0395(13) Uiso 1.00 1 c
H(7) H 0.2434(3) 0.5230(2) 0.0765(2) 0.052(2) Uiso 1.00 1 c
H(8) H 0.1344(3) 0.4844(2) 0.1064(2) 0.052(2) Uiso 1.00 1 c
H(9) H 0.0991(3) 0.6001(2) 0.1223(2) 0.052(2) Uiso 1.00 1 c
H(10) H 0.2466(3) 0.3807(2) 0.2956(2) 0.049(1) Uiso 1.00 1 c
H(11) H 0.2233(3) 0.3523(2) 0.2104(2) 0.049(1) Uiso 1.00 1 c
H(12) H 0.3356(3) 0.3860(2) 0.1845(2) 0.049(1) Uiso 1.00 1 c
H(13) H -0.0340(3) 0.5898(2) 0.2959(2) 0.052(2) Uiso 1.00 1 c
H(14) H 0.0020(3) 0.4741(2) 0.2792(2) 0.052(2) Uiso 1.00 1 c
H(15) H 0.0237(3) 0.5058(2) 0.3637(2) 0.052(2) Uiso 1.00 1 c
H(16) H -0.0714(3) 0.7669(2) 0.5958(2) 0.049(1) Uiso 1.00 1 c
H(17) H -0.0790(3) 0.7543(2) 0.4964(2) 0.049(1) Uiso 1.00 1 c
H(18) H -0.0031(3) 0.6583(2) 0.5452(2) 0.049(1) Uiso 1.00 1 c
H(19) H 0.1285(3) 0.8772(2) 0.4218(2) 0.0389(13) Uiso 1.00 1 c
H(20) H -0.0006(3) 0.8866(2) 0.4221(2) 0.0386(13) Uiso 1.00 1 c
H(21) H 0.0073(3) 0.8988(2) 0.5215(2) 0.0386(13) Uiso 1.00 1 c
H(22) H 0.2020(3) 0.6409(2) 0.5451(2) 0.051(1) Uiso 1.00 1 c
H(23) H 0.2510(3) 0.7278(2) 0.4985(2) 0.051(2) Uiso 1.00 1 c
H(24) H 0.1284(3) 0.7492(2) 0.5972(2) 0.051(1) Uiso 1.00 1 c
H(25) H 0.6632(3) 0.6749(2) 0.3011(2) 0.050(1) Uiso 1.00 1 c
H(26) H 0.5267(3) 0.7128(2) 0.2997(2) 0.050(1) Uiso 1.00 1 c
H(27) H 0.5592(3) 0.6420(2) 0.3850(2) 0.050(1) Uiso 1.00 1 c
H(28) H 0.5283(3) 0.2116(2) 0.0544(2) 0.049(1) Uiso 1.00 1 c
H(29) H 0.6349(3) 0.2090(2) -0.0510(2) 0.049(1) Uiso 1.00 1 c
H(30) H 0.6320(3) 0.0456(2) 0.0573(2) 0.054(2) Uiso 1.00 1 c
H(31) H 0.7514(3) 0.0478(2) -0.0363(2) 0.054(2) Uiso 1.00 1 c
H(32) H 0.7342(4) 0.0300(3) 0.1476(3) 0.104(3) Uiso 1.00 1 c
H(33) H 0.8465(4) 0.0453(3) 0.0554(3) 0.105(3) Uiso 1.00 1 c
H(34) H 0.7786(5) 0.1859(3) 0.1266(3) 0.114(3) Uiso 1.00 1 c
H(35) H 0.6418(5) 0.1869(3) 0.1891(3) 0.114(3) Uiso 1.00 1 c
H(36) H 0.5665(2) -0.1269(2) 0.1150(2) 0.0262(12) Uiso 1.00 1 c
H(37) H 0.8866(2) -0.2390(2) 0.1680(2) 0.0256(12) Uiso 1.00 1 c
H(38) H 0.7442(2) -0.1350(2) 0.4040(2) 0.0296(13) Uiso 1.00 1 c
H(39) H 0.8743(2) -0.2067(2) 0.3246(2) 0.0295(13) Uiso 1.00 1 c
H(40) H 0.8291(3) 0.1573(2) 0.3160(2) 0.044(1) Uiso 1.00 1 c
H(41) H 1.0376(3) 0.0438(2) 0.1966(2) 0.044(1) Uiso 1.00 1 c
H(42) H 0.2255(3) 0.0164(2) 0.3931(2) 0.0421(13) Uiso 1.00 1 c
H(43) H 0.3202(3) -0.0998(2) 0.3772(2) 0.0419(13) Uiso 1.00 1 c
H(44) H 0.3436(3) -0.0239(2) 0.4229(2) 0.0422(13) Uiso 1.00 1 c
H(45) H 0.4061(3) 0.1141(2) 0.3160(2) 0.0409(13) Uiso 1.00 1 c
H(46) H 0.4227(3) 0.1197(2) 0.2049(2) 0.0410(13) Uiso 1.00 1 c
H(47) H 0.2860(3) 0.1475(2) 0.2901(2) 0.0409(13) Uiso 1.00 1 c
H(48) H 0.2552(3) 0.0262(2) 0.2208(2) 0.048(1) Uiso 1.00 1 c
H(49) H 0.3932(3) -0.0071(2) 0.1366(2) 0.048(1) Uiso 1.00 1 c
H(50) H 0.3501(3) -0.0899(2) 0.2054(2) 0.048(1) Uiso 1.00 1 c
H(51) H 0.7004(3) -0.1578(2) -0.0449(2) 0.048(1) Uiso 1.00 1 c
H(52) H 0.7910(3) -0.2664(2) -0.0957(2) 0.049(1) Uiso 1.00 1 c
H(53) H 0.6712(3) -0.2537(2) 0.0036(2) 0.049(1) Uiso 1.00 1 c
H(54) H 0.9777(3) -0.2288(2) 0.0017(2) 0.049(1) Uiso 1.00 1 c
H(55) H 0.9752(3) -0.2500(2) -0.0972(2) 0.049(1) Uiso 1.00 1 c
H(56) H 0.8891(3) -0.1416(2) -0.0453(2) 0.049(1) Uiso 1.00 1 c
H(57) H 0.8089(3) -0.3868(2) 0.0773(2) 0.0408(13) Uiso 1.00 1 c
H(58) H 0.9288(3) -0.3984(2) -0.0216(2) 0.0409(13) Uiso 1.00 1 c
H(59) H 0.9275(3) -0.3772(2) 0.0788(2) 0.0408(13) Uiso 1.00 1 c
H(60) H 1.0393(3) -0.2123(2) 0.2008(2) 0.0439(13) Uiso 1.00 1 c
H(61) H 1.0876(3) -0.1421(2) 0.1156(2) 0.044(1) Uiso 1.00 1 c
H(62) H 1.1390(3) -0.1748(2) 0.2005(2) 0.0440(13) Uiso 1.00 1 c
H(63) H 0.2945(3) 0.2880(2) 0.4456(2) 0.050(1) Uiso 1.00 1 c
H(64) H 0.2931(3) 0.2910(2) 0.5510(2) 0.050(1) Uiso 1.00 1 c
H(65) H 0.2350(3) 0.4543(2) 0.4423(2) 0.052(2) Uiso 1.00 1 c
H(66) H 0.2622(3) 0.4527(2) 0.5363(2) 0.052(2) Uiso 1.00 1 c
H(67) H 0.4122(4) 0.4705(3) 0.3528(3) 0.086(2) Uiso 1.00 1 c
H(68) H 0.4474(4) 0.4543(3) 0.4453(3) 0.086(2) Uiso 1.00 1 c
H(69) H 0.5917(4) 0.3139(3) 0.3725(3) 0.080(2) Uiso 1.00 1 c
H(70) H 0.5176(4) 0.3132(3) 0.3105(3) 0.081(2) Uiso 1.00 1 c

loop_
_atom_site_aniso_label
_atom_site_aniso_U_11
_atom_site_aniso_U_22
_atom_site_aniso_U_33
_atom_site_aniso_U_12
_atom_site_aniso_U_13
_atom_site_aniso_U_23
Na(1) 0.0294(5) 0.0258(5) 0.0252(5) -0.0048(4) -0.0115(4) -0.0039(4)
Na(2) 0.0302(5) 0.0250(5) 0.0270(5) -0.0125(4) -0.0061(4) -0.0037(4)
O(1) 0.0248(9) 0.0304(10) 0.0214(9) -0.0064(8) -0.0074(7) -0.0073(7)
O(2) 0.064(1) 0.0273(11) 0.058(1) -0.0141(10) -0.0394(12) 0.0040(9)
O(3) 0.0275(9) 0.0288(10) 0.0217(9) -0.0119(8) -0.0053(7) -0.0069(7)
O(4) 0.0392(12) 0.0266(11) 0.057(1) -0.0106(9) -0.0105(10) 0.0043(9)
N(1) 0.0249(11) 0.0329(13) 0.0290(12) -0.0073(10) -0.0116(10) -0.0025(9)
N(2) 0.0277(11) 0.0318(12) 0.0263(11) -0.0129(10) -0.0132(10) 0.0013(9)
N(3) 0.0312(12) 0.0304(13) 0.0301(12) -0.0164(10) -0.0097(10) -0.0029(9)
N(4) 0.0253(11) 0.0281(12) 0.0295(12) -0.0123(9) -0.0095(9) 0.0019(9)
C(1) 0.0238(12) 0.0189(12) 0.0193(12) -0.0045(10) -0.0104(10) -0.0001(9)
C(2) 0.0219(12) 0.0204(13) 0.0257(13) -0.0061(10) -0.0118(10) -0.0007(10)
C(3) 0.0218(12) 0.0220(13) 0.0202(12) -0.0070(10) -0.0067(10) -0.0005(9)
C(4) 0.0242(12) 0.0185(12) 0.0214(12) -0.0061(10) -0.0084(10) -0.0012(9)
C(5) 0.0257(13) 0.0194(13) 0.0241(12) -0.0088(10) -0.0103(10) -0.0017(9)
C(6) 0.0210(12) 0.0216(13) 0.0191(11) -0.0078(10) -0.0090(10) 0.0018(9)
C(7) 0.0280(13) 0.0245(13) 0.0222(12) -0.0125(11) -0.0113(11) 0.0035(10)
C(8) 0.0193(12) 0.028(1) 0.0207(12) -0.0114(10) -0.0057(10) 0.0009(10)
C(9) 0.030(1) 0.034(2) 0.038(2) -0.0098(12) -0.0206(13) 0.0048(12)
C(10) 0.025(1) 0.034(2) 0.040(2) -0.0029(12) -0.0151(12) -0.0016(12)
C(11) 0.030(1) 0.0228(13) 0.033(1) -0.0113(11) -0.0137(12) -0.0038(11)
C(12) 0.047(2) 0.038(2) 0.043(2) -0.020(1) -0.029(2) -0.0006(13)
C(13) 0.049(2) 0.026(2) 0.047(2) -0.0138(13) -0.025(2) -0.0041(12)
C(14) 0.038(2) 0.043(2) 0.051(2) -0.024(1) -0.010(1) -0.012(1)
C(15) 0.0259(13) 0.026(1) 0.0238(13) -0.0084(11) -0.0069(11) -0.0067(10)
C(16) 0.045(2) 0.050(2) 0.027(2) -0.025(2) 0.0063(13) -0.0138(13)
C(17) 0.033(2) 0.027(2) 0.037(2) -0.0063(12) -0.0081(13) -0.0118(12)
C(18) 0.052(2) 0.048(2) 0.029(2) -0.003(2) -0.020(2) -0.0128(13)
C(19) 0.049(2) 0.034(2) 0.039(2) -0.018(1) -0.027(1) 0.0010(12)
C(20) 0.038(2) 0.039(2) 0.045(2) -0.0123(13) -0.019(1) 0.0020(13)
C(21) 0.051(2) 0.033(2) 0.049(2) -0.018(1) -0.016(2) 0.003(1)
C(22) 0.111(4) 0.040(2) 0.111(4) -0.031(2) -0.082(3) 0.029(2)
C(23) 0.157(5) 0.040(2) 0.087(3) -0.009(2) -0.094(4) 0.002(2)
C(24) 0.0255(13) 0.0180(12) 0.0212(12) -0.0106(10) -0.0050(10) 0.0006(9)
C(25) 0.0221(12) 0.0177(12) 0.0250(12) -0.0091(10) -0.0092(10) -0.0007(9)
C(26) 0.0255(12) 0.0182(12) 0.0219(12) -0.0079(10) -0.0107(10) -0.0009(9)
C(27) 0.0248(12) 0.0197(13) 0.0196(12) -0.0088(10) -0.0073(10) -0.0012(9)
C(28) 0.0205(12) 0.0187(12) 0.0246(12) -0.0063(10) -0.0073(10) -0.0013(9)
C(29) 0.0237(12) 0.0190(12) 0.0215(12) -0.0109(10) -0.0095(10) 0.0032(9)
C(30) 0.0260(13) 0.027(1) 0.0212(12) -0.0106(11) -0.0099(11) 0.0022(10)
C(31) 0.0253(13) 0.028(1) 0.0219(12) -0.0126(11) -0.0127(11) 0.0017(10)
C(32) 0.038(2) 0.031(2) 0.042(2) -0.0204(13) -0.0153(13) -0.0008(12)
C(33) 0.037(2) 0.036(2) 0.037(2) -0.0236(13) -0.0139(13) 0.0059(12)
C(34) 0.0203(12) 0.025(1) 0.0288(13) -0.0050(10) -0.0077(11) -0.0046(10)
C(35) 0.023(1) 0.036(2) 0.045(2) -0.0106(12) -0.0083(12) -0.0003(13)
C(36) 0.029(2) 0.027(2) 0.046(2) -0.0045(12) -0.0091(13) -0.0035(12)
C(37) 0.028(2) 0.042(2) 0.049(2) -0.0017(13) -0.020(1) -0.011(1)
C(38) 0.0238(13) 0.028(1) 0.0220(12) -0.0074(11) -0.0053(10) -0.0075(10)
C(39) 0.044(2) 0.049(2) 0.027(2) -0.003(1) -0.016(1) -0.0146(13)
C(40) 0.048(2) 0.043(2) 0.031(2) -0.023(2) 0.0068(13) -0.0131(13)
C(41) 0.038(2) 0.027(2) 0.037(2) -0.0077(12) -0.0130(13) -0.0111(12)
C(42) 0.030(2) 0.040(2) 0.038(2) -0.0128(13) -0.0064(13) -0.0011(13)
C(43) 0.042(2) 0.036(2) 0.047(2) -0.017(1) -0.018(2) 0.0004(13)
C(44) 0.050(2) 0.033(2) 0.046(2) -0.009(1) -0.025(2) 0.0008(13)
C(45) 0.062(3) 0.043(2) 0.110(3) -0.026(2) -0.031(2) 0.032(2)
C(46) 0.077(3) 0.045(2) 0.078(3) -0.029(2) 0.019(2) 0.001(2)

loop_
_atom_type_symbol
_atom_type_description
_atom_type_scat_dispersion_real
_atom_type_scat_dispersion_imag
_atom_type_scat_source
C C 0.003 0.002
;
International Tables for Crystallography
(1992, Vol. C, Tables 4.2.6.8 and 6.1.1.4)
;
H H 0.000 0.000
;
International Tables for Crystallography
(1992, Vol. C, Table 6.1.1.4)
;
N N 0.006 0.003
;
International Tables for Crystallography
(1992, Vol. C, Tables 4.2.6.8 and 6.1.1.4)
;
O O 0.011 0.006
;
International Tables for Crystallography
(1992, Vol. C, Tables 4.2.6.8 and 6.1.1.4)
;
Na Na 0.036 0.025
;
International Tables for Crystallography
(1992, Vol. C, Tables 4.2.6.8 and 6.1.1.4)
;

loop_
_geom_angle_atom_site_label_1
_geom_angle_atom_site_label_2
_geom_angle_atom_site_label_3
_geom_angle
_geom_angle_publ_flag
O(1) Na(1) O(2) 126.30(9) yes
O(1) Na(1) N(1) 93.92(8) yes
O(2) Na(1) N(1) 105.4(1) yes
O(3) Na(2) O(4) 126.2(1) yes
O(3) Na(2) N(3) 93.99(9) yes
O(4) Na(2) N(3) 105.45(8) yes
C(1) O(1) Na(1) 134.0(2) yes
C(20) O(2) C(23) 106.1(3) yes
C(20) O(2) Na(1) 120.0(2) yes
C(23) O(2) Na(1) 130.2(3) yes
C(24) O(3) Na(2) 133.9(2) yes
C(43) O(4) C(46) 106.2(2) yes
C(43) O(4) Na(2) 120.0(2) yes
C(46) O(4) Na(2) 130.1(2) yes
C(8) N(1) C(10) 105.7(3) yes
C(8) N(1) Na(1) 119.3(2) yes
C(10) N(1) Na(1) 134.5(2) yes
C(8) N(2) C(9) 106.9(2) yes
C(8) N(2) C(19) 128.1(2) yes
C(9) N(2) C(19) 125.1(3) yes
C(31) N(3) C(32) 105.3(2) yes
C(31) N(3) Na(2) 119.5(2) yes
C(32) N(3) Na(2) 134.7(2) yes
C(31) N(4) C(33) 107.1(2) yes
C(31) N(4) C(42) 128.1(3) yes
C(33) N(4) C(42) 124.7(2) yes
C(2) C(1) C(6) 116.9(2) yes
C(2) C(1) O(1) 123.0(3) yes
C(6) C(1) O(1) 120.1(2) yes
C(3) C(2) C(11) 120.8(2) yes
C(3) C(2) C(1) 119.1(3) yes
C(11) C(2) C(1) 120.1(2) yes
C(4) C(3) H(1) 117.8(3) no
C(4) C(3) C(2) 124.1(2) yes
H(1) C(3) C(2) 118.1(4) no
C(5) C(4) C(15) 120.0(3) yes
C(5) C(4) C(3) 116.5(2) yes
C(15) C(4) C(3) 123.4(2) yes
C(6) C(5) H(2) 118.7(3) no
C(6) C(5) C(4) 122.4(3) yes
H(2) C(5) C(4) 118.9(2) no
C(7) C(6) C(1) 118.5(2) yes
C(7) C(6) C(5) 120.4(3) yes
C(1) C(6) C(5) 121.0(2) yes
C(8) C(7) H(3) 108.9(2) no
C(8) C(7) H(4) 108.5(3) no
C(8) C(7) C(6) 112.8(2) yes
H(3) C(7) H(4) 109.5(3) no
H(3) C(7) C(6) 108.6(3) no
H(4) C(7) C(6) 108.5(2) no
N(1) C(8) N(2) 110.7(2) yes
N(1) C(8) C(7) 125.3(3) yes
N(2) C(8) C(7) 124.0(2) yes
C(10) C(9) H(5) 127.4(3) no
C(10) C(9) N(2) 106.4(3) yes
H(5) C(9) N(2) 126.3(3) no
H(6) C(10) N(1) 124.4(4) no
H(6) C(10) C(9) 125.2(4) no
N(1) C(10) C(9) 110.4(2) yes
C(12) C(11) C(13) 109.0(2) yes
C(12) C(11) C(14) 107.2(3) yes
C(12) C(11) C(2) 111.3(2) yes
C(13) C(11) C(14) 107.7(2) yes
C(13) C(11) C(2) 109.3(3) yes
C(14) C(11) C(2) 112.2(2) yes
H(7) C(12) H(8) 109.5(4) no
H(7) C(12) H(9) 109.5(4) no
H(7) C(12) C(11) 109.4(4) no
H(8) C(12) H(9) 109.5(5) no
H(8) C(12) C(11) 109.7(3) no
H(9) C(12) C(11) 109.4(3) no
H(10) C(13) H(11) 109.5(4) no
H(10) C(13) H(12) 109.5(5) no
H(10) C(13) C(11) 109.0(3) no
H(11) C(13) H(12) 109.5(4) no
H(11) C(13) C(11) 109.9(4) no
H(12) C(13) C(11) 109.4(3) no
H(13) C(14) H(14) 109.5(5) no
H(13) C(14) H(15) 109.5(4) no
H(13) C(14) C(11) 109.8(3) no
H(14) C(14) H(15) 109.5(4) no
H(14) C(14) C(11) 109.7(3) no
H(15) C(14) C(11) 108.9(4) no
C(16) C(15) C(17) 107.4(2) yes
C(16) C(15) C(18) 108.1(2) yes
C(16) C(15) C(4) 112.6(3) yes
C(17) C(15) C(18) 108.8(3) yes
C(17) C(15) C(4) 110.6(2) yes
C(18) C(15) C(4) 109.2(2) yes
H(16) C(16) H(17) 109.5(4) no
H(16) C(16) H(18) 109.5(4) no
H(16) C(16) C(15) 110.3(4) no
H(17) C(16) H(18) 109.5(5) no
H(17) C(16) C(15) 108.5(3) no
H(18) C(16) C(15) 109.6(3) no
H(19) C(17) H(20) 109.5(4) no
H(19) C(17) H(21) 109.5(5) no
H(19) C(17) C(15) 109.1(2) no
H(20) C(17) H(21) 109.5(3) no
H(20) C(17) C(15) 109.3(4) no
H(21) C(17) C(15) 110.1(3) no
H(22) C(18) H(23) 109.5(4) no
H(22) C(18) H(24) 109.5(4) no
H(22) C(18) C(15) 109.6(5) no
H(23) C(18) H(24) 109.5(5) no
H(23) C(18) C(15) 108.9(3) no
H(24) C(18) C(15) 110.0(3) no
H(25) C(19) H(26) 109.5(4) no
H(25) C(19) H(27) 109.5(5) no
H(25) C(19) N(2) 109.7(3) no
H(26) C(19) H(27) 109.5(3) no
H(26) C(19) N(2) 109.5(4) no
H(27) C(19) N(2) 109.2(3) no
C(21) C(20) H(28) 110.1(4) no
C(21) C(20) H(29) 110.5(3) no
C(21) C(20) O(2) 106.9(3) yes
H(28) C(20) H(29) 109.5(5) no
H(28) C(20) O(2) 109.9(4) no
H(29) C(20) O(2) 110.0(4) no
C(22) C(21) H(30) 110.7(4) no
C(22) C(21) H(31) 110.7(4) no
C(22) C(21) C(20) 104.4(3) yes
H(30) C(21) H(31) 109.5(5) no
H(30) C(21) C(20) 111.0(3) no
H(31) C(21) C(20) 110.5(3) no
C(23) C(22) H(32) 110.5(5) no
C(23) C(22) H(33) 110.4(6) no
C(23) C(22) C(21) 106.1(4) yes
H(32) C(22) H(33) 109.5(5) no
H(32) C(22) C(21) 110.1(6) no
H(33) C(22) C(21) 110.2(5) no
H(34) C(23) H(35) 109.5(7) no
H(34) C(23) O(2) 109.5(4) no
H(34) C(23) C(22) 109.7(5) no
H(35) C(23) O(2) 109.9(5) no
H(35) C(23) C(22) 110.0(5) no
O(2) C(23) C(22) 108.3(5) yes
C(25) C(24) C(29) 117.3(2) yes
C(25) C(24) O(3) 122.7(2) yes
C(29) C(24) O(3) 120.0(3) yes
C(26) C(25) C(34) 120.7(3) yes
C(26) C(25) C(24) 118.5(2) yes
C(34) C(25) C(24) 120.6(2) yes
C(27) C(26) H(36) 117.5(2) no
C(27) C(26) C(25) 124.5(3) yes
H(36) C(26) C(25) 118.0(2) no
C(28) C(27) C(38) 120.0(2) yes
C(28) C(27) C(26) 116.2(2) yes
C(38) C(27) C(26) 123.8(3) yes
C(29) C(28) H(37) 118.9(4) no
C(29) C(28) C(27) 122.2(2) yes
H(37) C(28) C(27) 118.9(3) no
C(30) C(29) C(24) 118.6(2) yes
C(30) C(29) C(28) 120.1(2) yes
C(24) C(29) C(28) 121.2(3) yes
C(31) C(30) H(38) 108.7(3) no
C(31) C(30) H(39) 108.8(3) no
C(31) C(30) C(29) 112.7(2) yes
H(38) C(30) H(39) 109.5(3) no
H(38) C(30) C(29) 108.3(3) no
H(39) C(30) C(29) 108.7(3) no
N(3) C(31) N(4) 110.8(3) yes
N(3) C(31) C(30) 125.1(2) yes
N(4) C(31) C(30) 124.1(2) yes
C(33) C(32) H(40) 124.8(4) no
C(33) C(32) N(3) 110.9(3) yes
H(40) C(32) N(3) 124.3(3) no
H(41) C(33) N(4) 126.6(3) no
H(41) C(33) C(32) 127.4(4) no
N(4) C(33) C(32) 105.9(3) yes
C(35) C(34) C(36) 109.0(2) yes
C(35) C(34) C(37) 106.6(3) yes
C(35) C(34) C(25) 111.4(2) yes
C(36) C(34) C(37) 108.0(2) yes
C(36) C(34) C(25) 109.0(3) yes
C(37) C(34) C(25) 112.6(2) yes
H(42) C(35) H(43) 109.5(4) no
H(42) C(35) H(44) 109.5(4) no
H(42) C(35) C(34) 109.6(3) no
H(43) C(35) H(44) 109.5(4) no
H(43) C(35) C(34) 109.7(3) no
H(44) C(35) C(34) 109.1(3) no
H(45) C(36) H(46) 109.5(5) no
H(45) C(36) H(47) 109.5(4) no
H(45) C(36) C(34) 109.6(3) no
H(46) C(36) H(47) 109.5(4) no
H(46) C(36) C(34) 109.2(3) no
H(47) C(36) C(34) 109.7(4) no
H(48) C(37) H(49) 109.5(4) no
H(48) C(37) H(50) 109.5(5) no
H(48) C(37) C(34) 109.6(4) no
H(49) C(37) H(50) 109.5(4) no
H(49) C(37) C(34) 108.9(4) no
H(50) C(37) C(34) 109.9(4) no
C(39) C(38) C(40) 108.1(2) yes
C(39) C(38) C(41) 108.0(3) yes
C(39) C(38) C(27) 112.2(2) yes
C(40) C(38) C(41) 108.4(2) yes
C(40) C(38) C(27) 109.3(3) yes
C(41) C(38) C(27) 110.9(2) yes
H(51) C(39) H(52) 109.5(4) no
H(51) C(39) H(53) 109.5(4) no
H(51) C(39) C(38) 109.6(4) no
H(52) C(39) H(53) 109.5(5) no
H(52) C(39) C(38) 110.1(3) no
H(53) C(39) C(38) 108.7(3) no
H(54) C(40) H(55) 109.5(4) no
H(54) C(40) H(56) 109.5(5) no
H(54) C(40) C(38) 108.6(3) no
H(55) C(40) H(56) 109.5(4) no
H(55) C(40) C(38) 110.0(4) no
H(56) C(40) C(38) 109.7(3) no
H(57) C(41) H(58) 109.5(5) no
H(57) C(41) H(59) 109.5(4) no
H(57) C(41) C(38) 109.1(3) no
H(58) C(41) H(59) 109.5(3) no
H(58) C(41) C(38) 109.9(3) no
H(59) C(41) C(38) 109.4(4) no
H(60) C(42) H(61) 109.5(5) no
H(60) C(42) H(62) 109.5(4) no
H(60) C(42) N(4) 109.2(3) no
H(61) C(42) H(62) 109.5(4) no
H(61) C(42) N(4) 109.3(3) no
H(62) C(42) N(4) 109.9(4) no
C(44) C(43) H(63) 110.2(3) no
C(44) C(43) H(64) 110.3(3) no
C(44) C(43) O(4) 106.9(3) yes
H(63) C(43) H(64) 109.5(5) no
H(63) C(43) O(4) 109.9(3) no
H(64) C(43) O(4) 110.0(3) no
C(45) C(44) H(65) 110.6(4) no
C(45) C(44) H(66) 110.7(5) no
C(45) C(44) C(43) 104.2(2) yes
H(65) C(44) H(66) 109.5(4) no
H(65) C(44) C(43) 111.0(4) no
H(66) C(44) C(43) 110.7(3) no
C(46) C(45) H(67) 110.5(4) no
C(46) C(45) H(68) 110.4(5) no
C(46) C(45) C(44) 106.2(4) yes
H(67) C(45) H(68) 109.5(6) no
H(67) C(45) C(44) 110.2(5) no
H(68) C(45) C(44) 110.1(4) no
H(69) C(46) H(70) 109.5(5) no
H(69) C(46) O(4) 109.7(4) no
H(69) C(46) C(45) 109.8(5) no
H(70) C(46) O(4) 109.9(5) no
H(70) C(46) C(45) 110.1(5) no
O(4) C(46) C(45) 107.9(3) yes

loop_
_geom_bond_atom_site_label_1
_geom_bond_atom_site_label_2
_geom_bond_distance
_geom_bond_publ_flag
Na(1) O(1) 2.226(2) yes
Na(1) O(2) 2.321(2) yes
Na(1) N(1) 2.389(3) yes
Na(2) O(3) 2.227(3) yes
Na(2) O(4) 2.319(2) yes
Na(2) N(3) 2.387(2) yes
O(1) C(1) 1.311(3) yes
O(2) C(20) 1.422(5) yes
O(2) C(23) 1.423(5) yes
O(3) C(24) 1.313(3) yes
O(4) C(43) 1.422(3) yes
O(4) C(46) 1.429(5) yes
N(1) C(8) 1.327(3) yes
N(1) C(10) 1.373(4) yes
N(2) C(8) 1.359(4) yes
N(2) C(9) 1.379(3) yes
N(2) C(19) 1.457(4) yes
N(3) C(31) 1.327(3) yes
N(3) C(32) 1.377(4) yes
N(4) C(31) 1.358(3) yes
N(4) C(33) 1.381(4) yes
N(4) C(42) 1.455(3) yes
C(1) C(2) 1.433(4) yes
C(1) C(6) 1.424(5) yes
C(2) C(3) 1.394(3) yes
C(2) C(11) 1.542(5) yes
C(3) C(4) 1.386(5) yes
C(3) H(1) 0.970(4) no
C(4) C(5) 1.392(4) yes
C(4) C(15) 1.531(3) yes
C(5) C(6) 1.388(3) yes
C(5) H(2) 0.970(5) no
C(6) C(7) 1.520(4) yes
C(7) C(8) 1.495(3) yes
C(7) H(3) 0.970(4) no
C(7) H(4) 0.970(4) no
C(9) C(10) 1.342(5) yes
C(9) H(5) 0.970(5) no
C(10) H(6) 0.970(3) no
C(11) C(12) 1.534(4) yes
C(11) C(13) 1.533(3) yes
C(11) C(14) 1.534(4) yes
C(12) H(7) 0.970(4) no
C(12) H(8) 0.970(6) no
C(12) H(9) 0.970(4) no
C(13) H(10) 0.970(5) no
C(13) H(11) 0.970(6) no
C(13) H(12) 0.970(4) no
C(14) H(13) 0.970(4) no
C(14) H(14) 0.970(6) no
C(14) H(15) 0.970(5) no
C(15) C(16) 1.522(4) yes
C(15) C(17) 1.532(4) yes
C(15) C(18) 1.534(5) yes
C(16) H(16) 0.970(4) no
C(16) H(17) 0.970(5) no
C(16) H(18) 0.970(5) no
C(17) H(19) 0.970(4) no
C(17) H(20) 0.970(5) no
C(17) H(21) 0.970(4) no
C(18) H(22) 0.970(5) no
C(18) H(23) 0.970(5) no
C(18) H(24) 0.970(4) no
C(19) H(25) 0.970(6) no
C(19) H(26) 0.970(4) no
C(19) H(27) 0.970(4) no
C(20) C(21) 1.517(4) yes
C(20) H(28) 0.970(4) no
C(20) H(29) 0.970(5) no
C(21) C(22) 1.490(8) yes
C(21) H(30) 0.970(5) no
C(21) H(31) 0.970(4) no
C(22) C(23) 1.437(6) yes
C(22) H(32) 0.970(6) no
C(22) H(33) 0.970(6) no
C(23) H(34) 0.97(1) no
C(23) H(35) 0.970(6) no
C(24) C(25) 1.424(5) yes
C(24) C(29) 1.428(3) yes
C(25) C(26) 1.401(3) yes
C(25) C(34) 1.535(3) yes
C(26) C(27) 1.387(3) yes
C(26) H(36) 0.970(5) no
C(27) C(28) 1.399(5) yes
C(27) C(38) 1.530(3) yes
C(28) C(29) 1.384(3) yes
C(28) H(37) 0.970(3) no
C(29) C(30) 1.520(5) yes
C(30) C(31) 1.494(4) yes
C(30) H(38) 0.970(3) no
C(30) H(39) 0.970(3) no
C(32) C(33) 1.340(3) yes
C(32) H(40) 0.970(4) no
C(33) H(41) 0.970(5) no
C(34) C(35) 1.528(3) yes
C(34) C(36) 1.537(4) yes
C(34) C(37) 1.534(5) yes
C(35) H(42) 0.970(3) no
C(35) H(43) 0.970(5) no
C(35) H(44) 0.970(6) no
C(36) H(45) 0.970(6) no
C(36) H(46) 0.970(4) no
C(36) H(47) 0.970(4) no
C(37) H(48) 0.970(4) no
C(37) H(49) 0.970(4) no
C(37) H(50) 0.970(5) no
C(38) C(39) 1.523(5) yes
C(38) C(40) 1.536(5) yes
C(38) C(41) 1.527(3) yes
C(39) H(51) 0.970(4) no
C(39) H(52) 0.970(4) no
C(39) H(53) 0.970(5) no
C(40) H(54) 0.970(6) no
C(40) H(55) 0.970(4) no
C(40) H(56) 0.970(4) no
C(41) H(57) 0.970(5) no
C(41) H(58) 0.970(4) no
C(41) H(59) 0.970(5) no
C(42) H(60) 0.970(5) no
C(42) H(61) 0.970(4) no
C(42) H(62) 0.970(5) no
C(43) C(44) 1.521(4) yes
C(43) H(63) 0.970(6) no
C(43) H(64) 0.970(4) no
C(44) C(45) 1.496(5) yes
C(44) H(65) 0.970(6) no
C(44) H(66) 0.970(5) no
C(45) C(46) 1.441(5) yes
C(45) H(67) 0.970(6) no
C(45) H(68) 0.970(8) no
C(46) H(69) 0.970(8) no
C(46) H(70) 0.970(7) no

loop_
_geom_contact_atom_site_label_1
_geom_contact_atom_site_label_2
_geom_contact_distance
_geom_contact_publ_flag
_geom_contact_site_symmetry_2
Na(1) Na(1) 3.183(1) yes 66502
Na(1) O(2) 2.321(2) yes 55501
Na(1) N(1) 2.389(3) yes 55501
Na(1) C(1) 3.275(2) yes 55501
Na(1) C(1) 3.256(3) yes 66502
Na(1) C(7) 3.474(3) yes 55501
Na(1) C(8) 3.251(3) yes 55501
Na(1) C(10) 3.491(4) yes 55501
Na(1) C(12) 3.368(3) yes 66502
Na(1) C(20) 3.272(4) yes 55501
Na(1) C(23) 3.417(4) yes 55501
Na(1) H(3) 3.017(3) no 55501
Na(1) H(3) 3.315(4) no 66502
Na(1) H(7) 2.463(3) no 66502
Na(1) H(9) 3.532(3) no 66502
Na(1) H(12) 3.281(3) no 55501
Na(1) H(28) 3.445(4) no 55501
Na(1) H(29) 3.350(4) no 55501
Na(1) H(34) 3.541(4) no 55501
Na(2) O(4) 2.319(2) yes 55501
Na(2) N(3) 2.387(2) yes 55501
Na(2) C(24) 3.278(3) yes 55501
Na(2) C(30) 3.473(2) yes 55501
Na(2) C(31) 3.252(2) yes 55501
Na(2) C(32) 3.495(3) yes 55501
Na(2) C(43) 3.270(3) yes 55501
Na(2) C(46) 3.419(4) yes 55501
Na(2) H(38) 3.005(2) no 55501
Na(2) H(45) 3.273(4) no 55501
Na(2) H(63) 3.442(3) no 55501
Na(2) H(64) 3.350(2) no 55501
Na(2) H(69) 3.543(5) no 55501
O(1) O(1) 3.150(2) yes 66502
O(1) N(1) 3.375(3) yes 55501
O(1) C(2) 2.412(2) yes 55501
O(1) C(6) 2.371(4) yes 55501
O(1) C(7) 2.816(4) yes 55501
O(1) C(8) 3.433(4) yes 55501
O(1) C(11) 2.930(3) yes 55501
O(1) C(12) 2.941(5) yes 55501
O(1) C(13) 3.153(4) yes 55501
O(1) H(3) 2.475(4) no 55501
O(1) H(7) 2.253(5) no 55501
O(1) H(9) 3.388(4) no 55501
O(1) H(12) 2.528(4) no 55501
O(2) Na(1) 2.321(2) yes 55501
O(2) C(21) 2.361(4) yes 55501
O(2) C(22) 2.317(4) yes 55501
O(2) H(3) 3.593(4) no 66502
O(2) H(12) 3.535(3) no 55501
O(2) H(28) 1.975(5) no 55501
O(2) H(29) 1.976(5) no 55501
O(2) H(30) 3.076(5) no 55501
O(2) H(31) 2.928(4) no 55501
O(2) H(32) 3.085(4) no 55501
O(2) H(33) 2.808(4) no 55501
O(2) H(34) 1.971(7) no 55501
O(2) H(35) 1.976(5) no 55501
O(2) H(70) 3.578(5) no 55501
O(3) N(3) 3.376(4) yes 55501
O(3) C(25) 2.403(4) yes 55501
O(3) C(29) 2.375(2) yes 55501
O(3) C(30) 2.820(3) yes 55501
O(3) C(31) 3.439(4) yes 55501
O(3) C(34) 2.925(4) yes 55501
O(3) C(35) 2.943(4) yes 55501
O(3) C(36) 3.145(4) yes 55501
O(3) H(38) 2.467(3) no 55501
O(3) H(43) 3.402(5) no 55501
O(3) H(44) 2.250(4) no 55501
O(3) H(45) 2.522(3) no 55501
O(4) Na(2) 2.319(2) yes 55501
O(4) C(44) 2.365(3) yes 55501
O(4) C(45) 2.321(4) yes 55501
O(4) H(35) 3.583(5) no 55501
O(4) H(45) 3.527(5) no 55501
O(4) H(63) 1.975(5) no 55501
O(4) H(64) 1.976(3) no 55501
O(4) H(65) 3.077(3) no 55501
O(4) H(66) 2.937(3) no 55501
O(4) H(67) 3.092(4) no 55501
O(4) H(68) 2.806(5) no 55501
O(4) H(69) 1.979(5) no 55501
O(4) H(70) 1.982(5) no 55501
N(1) Na(1) 2.389(3) yes 55501
N(1) O(1) 3.375(3) yes 55501
N(1) N(2) 2.209(4) yes 55501
N(1) C(6) 3.334(3) yes 55501
N(1) C(7) 2.508(3) yes 55501
N(1) C(9) 2.229(5) yes 55501
N(1) H(3) 2.646(3) no 55501
N(1) H(4) 3.225(3) no 55501
N(1) H(5) 3.168(5) no 55501
N(1) H(6) 2.081(3) no 55501
N(1) H(7) 3.123(4) no 66502
N(1) H(57) 3.238(4) no 56501
N(1) H(67) 3.297(4) no 55501
N(1) H(70) 3.454(5) no 55501
N(2) N(1) 2.209(4) yes 55501
N(2) C(6) 3.383(4) yes 55501
N(2) C(7) 2.521(4) yes 55501
N(2) C(10) 2.178(3) yes 55501
N(2) H(2) 3.518(3) no 55501
N(2) H(3) 3.232(4) no 55501
N(2) H(4) 2.618(3) no 55501
N(2) H(5) 2.104(4) no 55501
N(2) H(6) 3.117(3) no 55501
N(2) H(25) 2.005(5) no 55501
N(2) H(26) 2.002(3) no 55501
N(2) H(27) 1.999(4) no 55501
N(2) H(57) 2.878(3) no 56501
N(2) H(67) 3.396(5) no 55501
N(2) H(68) 3.544(5) no 55501
N(3) Na(2) 2.387(2) yes 55501
N(3) O(3) 3.376(4) yes 55501
N(3) N(4) 2.210(2) yes 55501
N(3) C(29) 3.328(4) yes 55501
N(3) C(30) 2.505(4) yes 55501
N(3) C(33) 2.237(4) yes 55501
N(3) H(32) 3.297(6) no 55501
N(3) H(35) 3.454(6) no 55501
N(3) H(38) 2.636(4) no 55501
N(3) H(39) 3.224(3) no 55501
N(3) H(40) 2.083(4) no 55501
N(3) H(41) 3.176(4) no 55501
N(4) N(3) 2.210(2) yes 55501
N(4) C(29) 3.382(4) yes 55501
N(4) C(30) 2.521(4) yes 55501
N(4) C(32) 2.172(3) yes 55501
N(4) H(32) 3.403(6) no 55501
N(4) H(33) 3.535(6) no 55501
N(4) H(37) 3.522(4) no 55501
N(4) H(38) 3.232(3) no 55501
N(4) H(39) 2.626(4) no 55501
N(4) H(40) 3.111(4) no 55501
N(4) H(41) 2.108(4) no 55501
N(4) H(60) 1.996(4) no 55501
N(4) H(61) 1.998(3) no 55501
N(4) H(62) 2.005(3) no 55501
C(1) Na(1) 3.275(2) yes 55501
C(1) Na(1) 3.256(3) yes 66502
C(1) C(3) 2.437(3) yes 55501
C(1) C(4) 2.868(3) yes 55501
C(1) C(5) 2.448(4) yes 55501
C(1) C(7) 2.531(5) yes 55501
C(1) C(8) 3.314(4) yes 55501
C(1) C(11) 2.578(5) yes 55501
C(1) C(12) 3.076(6) yes 55501
C(1) C(13) 3.132(5) yes 55501
C(1) H(1) 3.306(3) no 55501
C(1) H(2) 3.315(4) no 55501
C(1) H(3) 2.609(4) no 55501
C(1) H(4) 3.279(5) no 55501
C(1) H(7) 2.754(5) no 55501
C(1) H(9) 3.338(5) no 55501
C(1) H(10) 3.419(4) no 55501
C(1) H(12) 2.818(4) no 55501
C(1) H(29) 3.520(4) no 66502
C(1) H(67) 3.013(6) no 55501
C(2) O(1) 2.412(2) yes 55501
C(2) C(4) 2.455(4) yes 55501
C(2) C(5) 2.789(5) yes 55501
C(2) C(6) 2.435(4) yes 55501
C(2) C(11) 1.542(5) yes 55501
C(2) C(12) 2.539(5) yes 55501
C(2) C(13) 2.508(4) yes 55501
C(2) C(14) 2.553(5) yes 55501
C(2) H(1) 2.039(3) no 55501
C(2) H(7) 2.704(5) no 55501
C(2) H(8) 3.373(5) no 55501
C(2) H(9) 2.743(5) no 55501
C(2) H(10) 2.692(4) no 55501
C(2) H(11) 3.352(4) no 55501
C(2) H(12) 2.674(3) no 55501
C(2) H(13) 2.760(5) no 55501
C(2) H(14) 3.384(5) no 55501
C(2) H(15) 2.722(4) no 55501
C(2) H(65) 3.147(4) no 55501
C(2) H(67) 3.233(6) no 55501
C(3) C(1) 2.437(3) yes 55501
C(3) C(5) 2.362(5) yes 55501
C(3) C(6) 2.755(4) yes 55501
C(3) C(11) 2.553(4) yes 55501
C(3) C(13) 3.518(4) yes 55501
C(3) C(14) 2.851(6) yes 55501
C(3) C(15) 2.569(4) yes 55501
C(3) C(16) 2.891(3) yes 55501
C(3) H(2) 3.242(5) no 55501
C(3) H(10) 3.385(4) no 55501
C(3) H(13) 2.833(6) no 55501
C(3) H(15) 2.671(5) no 55501
C(3) H(17) 2.792(3) no 55501
C(3) H(18) 2.785(3) no 55501
C(3) H(20) 3.536(4) no 55501
C(3) H(22) 3.523(5) no 55501
C(3) H(65) 2.822(4) no 55501
C(3) H(67) 3.332(5) no 55501
C(4) C(1) 2.868(3) yes 55501
C(4) C(2) 2.455(4) yes 55501
C(4) C(6) 2.436(3) yes 55501
C(4) C(16) 2.541(3) yes 55501
C(4) C(17) 2.518(3) yes 55501
C(4) C(18) 2.499(5) yes 55501
C(4) H(1) 2.029(5) no 55501
C(4) H(2) 2.045(4) no 55501
C(4) H(16) 3.375(3) no 55501
C(4) H(17) 2.725(3) no 55501
C(4) H(18) 2.725(4) no 55501
C(4) H(19) 2.682(4) no 55501
C(4) H(20) 2.714(3) no 55501
C(4) H(21) 3.357(4) no 55501
C(4) H(22) 2.680(4) no 55501
C(4) H(23) 2.671(5) no 55501
C(4) H(24) 3.343(5) no 55501
C(4) H(65) 3.282(4) no 55501
C(4) H(67) 3.292(4) no 55501
C(5) C(1) 2.448(4) yes 55501
C(5) C(2) 2.789(5) yes 55501
C(5) C(3) 2.362(5) yes 55501
C(5) C(7) 2.524(3) yes 55501
C(5) C(8) 3.345(3) yes 55501
C(5) C(15) 2.533(3) yes 55501
C(5) C(17) 3.097(3) yes 55501
C(5) C(18) 3.017(4) yes 55501
C(5) H(1) 3.237(4) no 55501
C(5) H(3) 3.253(3) no 55501
C(5) H(4) 2.603(3) no 55501
C(5) H(19) 2.791(3) no 55501
C(5) H(20) 3.384(3) no 55501
C(5) H(22) 3.250(4) no 55501
C(5) H(23) 2.709(4) no 55501
C(5) H(26) 3.079(5) no 55501
C(5) H(43) 3.523(5) no 56501
C(5) H(50) 3.525(4) no 56501
C(5) H(67) 3.053(4) no 55501
C(6) O(1) 2.371(4) yes 55501
C(6) N(1) 3.334(3) yes 55501
C(6) N(2) 3.383(4) yes 55501
C(6) C(2) 2.435(4) yes 55501
C(6) C(3) 2.755(4) yes 55501
C(6) C(4) 2.436(3) yes 55501
C(6) C(8) 2.512(3) yes 55501
C(6) H(2) 2.040(4) no 55501
C(6) H(3) 2.048(3) no 55501
C(6) H(4) 2.046(4) no 55501
C(6) H(26) 3.293(5) no 55501
C(6) H(29) 3.104(4) no 66502
C(6) H(67) 2.895(5) no 55501
C(7) Na(1) 3.474(3) yes 55501
C(7) O(1) 2.816(4) yes 55501
C(7) N(1) 2.508(3) yes 55501
C(7) N(2) 2.521(4) yes 55501
C(7) C(1) 2.531(5) yes 55501
C(7) C(5) 2.524(3) yes 55501
C(7) C(19) 3.095(5) yes 55501
C(7) H(2) 2.665(3) no 55501
C(7) H(26) 2.673(5) no 55501
C(7) H(29) 2.885(4) no 66502
C(7) H(50) 3.561(4) no 56501
C(7) H(53) 3.218(4) no 56501
C(7) H(57) 3.492(4) no 56501
C(7) H(67) 3.574(5) no 55501
C(8) Na(1) 3.251(3) yes 55501
C(8) O(1) 3.433(4) yes 55501
C(8) C(1) 3.314(4) yes 55501
C(8) C(5) 3.345(3) yes 55501
C(8) C(6) 2.512(3) yes 55501
C(8) C(9) 2.199(4) yes 55501
C(8) C(10) 2.151(3) yes 55501
C(8) C(19) 2.532(5) yes 55501
C(8) H(2) 3.401(3) no 55501
C(8) H(3) 2.029(4) no 55501
C(8) H(4) 2.025(3) no 55501
C(8) H(5) 3.138(4) no 55501
C(8) H(6) 3.084(3) no 55501
C(8) H(25) 3.132(5) no 55501
C(8) H(26) 2.623(4) no 55501
C(8) H(27) 3.134(5) no 55501
C(8) H(57) 2.893(4) no 56501
C(8) H(67) 3.133(5) no 55501
C(9) N(1) 2.229(5) yes 55501
C(9) C(8) 2.199(4) yes 55501
C(9) C(19) 2.517(4) yes 55501
C(9) H(6) 2.059(4) no 55501
C(9) H(14) 3.572(6) no 65501
C(9) H(25) 2.774(4) no 55501
C(9) H(26) 3.286(3) no 55501
C(9) H(27) 2.775(4) no 55501
C(9) H(57) 3.218(4) no 56501
C(9) H(68) 3.589(5) no 55501
C(9) H(69) 3.337(6) no 55501
C(10) Na(1) 3.491(4) yes 55501
C(10) N(2) 2.178(3) yes 55501
C(10) C(8) 2.151(3) yes 55501
C(10) C(19) 3.589(4) yes 55501
C(10) H(5) 2.079(5) no 55501
C(10) H(34) 3.443(6) no 55501
C(10) H(57) 3.403(4) no 56501
C(10) H(69) 3.096(5) no 55501
C(10) H(70) 3.452(6) no 55501
C(11) O(1) 2.930(3) yes 55501
C(11) C(1) 2.578(5) yes 55501
C(11) C(2) 1.542(5) yes 55501
C(11) C(3) 2.553(4) yes 55501
C(11) H(1) 2.681(4) no 55501
C(11) H(7) 2.069(4) no 55501
C(11) H(8) 2.073(5) no 55501
C(11) H(9) 2.069(4) no 55501
C(11) H(10) 2.064(4) no 55501
C(11) H(11) 2.075(4) no 55501
C(11) H(12) 2.069(3) no 55501
C(11) H(13) 2.073(3) no 55501
C(11) H(14) 2.073(5) no 55501
C(11) H(15) 2.064(4) no 55501
C(12) Na(1) 3.368(3) yes 66502
C(12) O(1) 2.941(5) yes 55501
C(12) C(1) 3.076(6) yes 55501
C(12) C(2) 2.539(5) yes 55501
C(12) C(13) 2.497(4) yes 55501
C(12) C(14) 2.470(4) yes 55501
C(12) H(10) 3.335(4) no 55501
C(12) H(11) 2.660(4) no 55501
C(12) H(12) 2.703(4) no 55501
C(12) H(13) 2.652(4) no 55501
C(12) H(14) 2.644(4) no 55501
C(12) H(15) 3.314(4) no 55501
C(12) H(58) 3.418(6) no 65502
C(13) O(1) 3.153(4) yes 55501
C(13) C(1) 3.132(5) yes 55501
C(13) C(2) 2.508(4) yes 55501
C(13) C(3) 3.518(4) yes 55501
C(13) C(12) 2.497(4) yes 55501
C(13) C(14) 2.476(4) yes 55501
C(13) H(7) 2.701(4) no 55501
C(13) H(8) 2.656(5) no 55501
C(13) H(9) 3.337(4) no 55501
C(13) H(13) 3.324(3) no 55501
C(13) H(14) 2.636(4) no 55501
C(13) H(15) 2.662(3) no 55501
C(13) H(47) 3.472(4) no 55501
C(13) H(52) 3.309(6) no 65502
C(13) H(63) 3.525(5) no 55501
C(13) H(65) 3.357(5) no 55501
C(14) C(2) 2.553(5) yes 55501
C(14) C(3) 2.851(6) yes 55501
C(14) C(12) 2.470(4) yes 55501
C(14) C(13) 2.476(4) yes 55501
C(14) H(1) 2.422(5) no 55501
C(14) H(7) 3.317(4) no 55501
C(14) H(8) 2.644(4) no 55501
C(14) H(9) 2.646(4) no 55501
C(14) H(10) 2.651(4) no 55501
C(14) H(11) 2.652(3) no 55501
C(14) H(12) 3.322(4) no 55501
C(15) C(3) 2.569(4) yes 55501
C(15) C(5) 2.533(3) yes 55501
C(15) H(1) 2.715(5) no 55501
C(15) H(2) 2.670(3) no 55501
C(15) H(16) 2.070(3) no 55501
C(15) H(17) 2.048(5) no 55501
C(15) H(18) 2.061(5) no 55501
C(15) H(19) 2.064(4) no 55501
C(15) H(20) 2.067(3) no 55501
C(15) H(21) 2.076(4) no 55501
C(15) H(22) 2.072(4) no 55501
C(15) H(23) 2.063(5) no 55501
C(15) H(24) 2.076(5) no 55501
C(16) C(3) 2.891(3) yes 55501
C(16) C(4) 2.541(3) yes 55501
C(16) C(17) 2.461(5) yes 55501
C(16) C(18) 2.474(6) yes 55501
C(16) H(1) 2.489(4) no 55501
C(16) H(19) 3.305(5) no 55501
C(16) H(20) 2.646(4) no 55501
C(16) H(21) 2.636(5) no 55501
C(16) H(22) 2.678(5) no 55501
C(16) H(23) 3.312(6) no 55501
C(16) H(24) 2.639(6) no 55501
C(17) C(4) 2.518(3) yes 55501
C(17) C(5) 3.097(3) yes 55501
C(17) C(16) 2.461(5) yes 55501
C(17) C(18) 2.493(4) yes 55501
C(17) H(2) 2.928(3) no 55501
C(17) H(16) 2.637(4) no 55501
C(17) H(17) 2.631(5) no 55501
C(17) H(18) 3.310(5) no 55501
C(17) H(22) 3.336(4) no 55501
C(17) H(23) 2.671(4) no 55501
C(17) H(24) 2.673(4) no 55501
C(17) H(42) 3.529(5) no 56501
C(17) H(43) 3.339(5) no 56501
C(18) C(4) 2.499(5) yes 55501
C(18) C(5) 3.017(4) yes 55501
C(18) C(16) 2.474(6) yes 55501
C(18) C(17) 2.493(4) yes 55501
C(18) H(2) 2.847(3) no 55501
C(18) H(16) 2.650(5) no 55501
C(18) H(17) 3.313(6) no 55501
C(18) H(18) 2.667(6) no 55501
C(18) H(19) 2.683(4) no 55501
C(18) H(20) 3.334(4) no 55501
C(18) H(21) 2.666(4) no 55501
C(18) H(66) 3.478(5) no 55501
C(19) C(7) 3.095(5) yes 55501
C(19) C(8) 2.532(5) yes 55501
C(19) C(9) 2.517(4) yes 55501
C(19) C(10) 3.589(4) yes 55501
C(19) H(2) 3.098(4) no 55501
C(19) H(4) 2.742(5) no 55501
C(19) H(5) 2.820(3) no 55501
C(19) H(57) 3.426(3) no 56501
C(20) Na(1) 3.272(4) yes 55501
C(20) C(22) 2.376(6) yes 55501
C(20) C(23) 2.273(8) yes 55501
C(20) H(3) 3.054(4) no 66502
C(20) H(4) 3.579(5) no 66502
C(20) H(30) 2.073(5) no 55501
C(20) H(31) 2.067(4) no 55501
C(20) H(32) 3.067(6) no 55501
C(20) H(33) 2.980(6) no 55501
C(20) H(34) 3.073(8) no 55501
C(20) H(35) 2.703(7) no 55501
C(20) H(46) 3.257(4) no 55501
C(20) H(53) 3.533(5) no 65502
C(21) O(2) 2.361(4) yes 55501
C(21) C(23) 2.340(8) yes 55501
C(21) H(28) 2.062(4) no 55501
C(21) H(29) 2.067(4) no 55501
C(21) H(32) 2.039(7) no 55501
C(21) H(33) 2.040(7) no 55501
C(21) H(34) 3.112(8) no 55501
C(21) H(35) 2.826(7) no 55501
C(21) H(46) 3.185(4) no 55501
C(21) H(49) 3.512(6) no 65502
C(21) H(56) 3.124(4) no 55501
C(22) O(2) 2.317(4) yes 55501
C(22) C(20) 2.376(6) yes 55501
C(22) H(28) 2.942(6) no 55501
C(22) H(29) 3.097(6) no 55501
C(22) H(30) 2.046(8) no 55501
C(22) H(31) 2.045(7) no 55501
C(22) H(34) 1.987(8) no 55501
C(22) H(35) 1.989(5) no 55501
C(22) H(56) 3.402(5) no 55501
C(23) Na(1) 3.417(4) yes 55501
C(23) C(20) 2.273(8) yes 55501
C(23) C(21) 2.340(8) yes 55501
C(23) H(6) 3.507(7) no 55501
C(23) H(28) 2.737(8) no 55501
C(23) H(29) 3.059(7) no 55501
C(23) H(30) 2.948(8) no 55501
C(23) H(31) 3.026(7) no 55501
C(23) H(32) 1.996(6) no 55501
C(23) H(33) 1.994(5) no 55501
C(23) H(70) 3.120(5) no 55501
C(24) Na(2) 3.278(3) yes 55501
C(24) C(26) 2.428(4) yes 55501
C(24) C(27) 2.870(3) yes 55501
C(24) C(28) 2.450(3) yes 55501
C(24) C(30) 2.535(4) yes 55501
C(24) C(31) 3.320(5) yes 55501
C(24) C(34) 2.571(4) yes 55501
C(24) C(35) 3.074(4) yes 55501
C(24) C(36) 3.126(4) yes 55501
C(24) H(32) 3.014(5) no 55501
C(24) H(36) 3.298(4) no 55501
C(24) H(37) 3.318(3) no 55501
C(24) H(38) 2.604(4) no 55501
C(24) H(39) 3.283(4) no 55501
C(24) H(43) 3.348(5) no 55501
C(24) H(44) 2.745(3) no 55501
C(24) H(45) 2.815(3) no 55501
C(24) H(46) 3.416(4) no 55501
C(25) O(3) 2.403(4) yes 55501
C(25) C(27) 2.468(3) yes 55501
C(25) C(28) 2.800(3) yes 55501
C(25) C(29) 2.436(4) yes 55501
C(25) C(35) 2.530(3) yes 55501
C(25) C(36) 2.500(3) yes 55501
C(25) C(37) 2.553(5) yes 55501
C(25) H(30) 3.156(4) no 55501
C(25) H(32) 3.229(6) no 55501
C(25) H(36) 2.044(4) no 55501
C(25) H(42) 3.363(3) no 55501
C(25) H(43) 2.748(4) no 55501
C(25) H(44) 2.686(3) no 55501
C(25) H(45) 2.667(3) no 55501
C(25) H(46) 2.689(3) no 55501
C(25) H(47) 3.342(3) no 55501
C(25) H(48) 3.381(4) no 55501
C(25) H(49) 2.718(5) no 55501
C(25) H(50) 2.770(5) no 55501
C(26) C(24) 2.428(4) yes 55501
C(26) C(28) 2.365(4) yes 55501
C(26) C(29) 2.748(5) yes 55501
C(26) C(34) 2.553(3) yes 55501
C(26) C(36) 3.518(3) yes 55501
C(26) C(37) 2.856(4) yes 55501
C(26) C(38) 2.574(3) yes 55501
C(26) C(39) 2.889(4) yes 55501
C(26) H(30) 2.823(4) no 55501
C(26) H(32) 3.325(7) no 55501
C(26) H(37) 3.245(4) no 55501
C(26) H(46) 3.388(3) no 55501
C(26) H(49) 2.666(4) no 55501
C(26) H(50) 2.852(4) no 55501
C(26) H(51) 2.782(4) no 55501
C(26) H(53) 2.792(5) no 55501
C(26) H(56) 3.533(4) no 55501
C(26) H(57) 3.544(3) no 55501
C(27) C(24) 2.870(3) yes 55501
C(27) C(25) 2.468(3) yes 55501
C(27) C(29) 2.435(4) yes 55501
C(27) C(39) 2.534(5) yes 55501
C(27) C(40) 2.500(3) yes 55501
C(27) C(41) 2.517(3) yes 55501
C(27) H(30) 3.280(4) no 55501
C(27) H(32) 3.292(6) no 55501
C(27) H(36) 2.026(4) no 55501
C(27) H(37) 2.052(4) no 55501
C(27) H(51) 2.716(4) no 55501
C(27) H(52) 3.368(4) no 55501
C(27) H(53) 2.723(5) no 55501
C(27) H(54) 2.671(4) no 55501
C(27) H(55) 3.344(3) no 55501
C(27) H(56) 2.681(4) no 55501
C(27) H(57) 2.718(4) no 55501
C(27) H(58) 3.354(3) no 55501
C(27) H(59) 2.682(3) no 55501
C(28) C(24) 2.450(3) yes 55501
C(28) C(25) 2.800(3) yes 55501
C(28) C(26) 2.365(4) yes 55501
C(28) C(30) 2.517(4) yes 55501
C(28) C(31) 3.338(5) yes 55501
C(28) C(38) 2.537(4) yes 55501
C(28) C(40) 3.023(4) yes 55501
C(28) C(41) 3.096(4) yes 55501
C(28) H(32) 3.059(4) no 55501
C(28) H(36) 3.238(4) no 55501
C(28) H(38) 3.243(4) no 55501
C(28) H(39) 2.600(4) no 55501
C(28) H(54) 2.712(3) no 55501
C(28) H(56) 3.255(4) no 55501
C(28) H(57) 3.389(5) no 55501
C(28) H(59) 2.787(4) no 55501
C(28) H(60) 3.080(5) no 55501
C(29) O(3) 2.375(2) yes 55501
C(29) N(3) 3.328(4) yes 55501
C(29) N(4) 3.382(4) yes 55501
C(29) C(25) 2.436(4) yes 55501
C(29) C(26) 2.748(5) yes 55501
C(29) C(27) 2.435(4) yes 55501
C(29) C(31) 2.509(5) yes 55501
C(29) H(32) 2.891(5) no 55501
C(29) H(37) 2.038(3) no 55501
C(29) H(38) 2.044(4) no 55501
C(29) H(39) 2.049(4) no 55501
C(29) H(60) 3.296(4) no 55501
C(30) Na(2) 3.473(2) yes 55501
C(30) O(3) 2.820(3) yes 55501
C(30) N(3) 2.505(4) yes 55501
C(30) N(4) 2.521(4) yes 55501
C(30) C(24) 2.535(4) yes 55501
C(30) C(28) 2.517(4) yes 55501
C(30) C(42) 3.097(4) yes 55501
C(30) H(32) 3.574(5) no 55501
C(30) H(37) 2.658(4) no 55501
C(30) H(60) 2.672(3) no 55501
C(31) Na(2) 3.252(2) yes 55501
C(31) O(3) 3.439(4) yes 55501
C(31) C(24) 3.320(5) yes 55501
C(31) C(28) 3.338(5) yes 55501
C(31) C(29) 2.509(5) yes 55501
C(31) C(32) 2.149(5) yes 55501
C(31) C(33) 2.204(5) yes 55501
C(31) C(42) 2.530(3) yes 55501
C(31) H(32) 3.134(6) no 55501
C(31) H(37) 3.398(4) no 55501
C(31) H(38) 2.026(4) no 55501
C(31) H(39) 2.027(4) no 55501
C(31) H(40) 3.082(4) no 55501
C(31) H(41) 3.143(5) no 55501
C(31) H(60) 2.617(3) no 55501
C(31) H(61) 3.136(3) no 55501
C(31) H(62) 3.128(3) no 55501
C(32) Na(2) 3.495(3) yes 55501
C(32) N(4) 2.172(3) yes 55501
C(32) C(31) 2.149(5) yes 55501
C(32) C(42) 3.580(4) yes 55501
C(32) H(34) 3.105(6) no 55501
C(32) H(35) 3.451(7) no 55501
C(32) H(41) 2.078(4) no 55501
C(32) H(69) 3.442(4) no 55501
C(33) N(3) 2.237(4) yes 55501
C(33) C(31) 2.204(5) yes 55501
C(33) C(42) 2.512(4) yes 55501
C(33) H(33) 3.587(7) no 55501
C(33) H(34) 3.344(6) no 55501
C(33) H(40) 2.055(3) no 55501
C(33) H(48) 3.567(5) no 65501
C(33) H(60) 3.280(4) no 55501
C(33) H(61) 2.770(4) no 55501
C(33) H(62) 2.770(3) no 55501
C(34) O(3) 2.925(4) yes 55501
C(34) C(24) 2.571(4) yes 55501
C(34) C(26) 2.553(3) yes 55501
C(34) H(36) 2.681(3) no 55501
C(34) H(42) 2.066(3) no 55501
C(34) H(43) 2.068(4) no 55501
C(34) H(44) 2.060(4) no 55501
C(34) H(45) 2.074(5) no 55501
C(34) H(46) 2.069(4) no 55501
C(34) H(47) 2.075(3) no 55501
C(34) H(48) 2.072(5) no 55501
C(34) H(49) 2.063(5) no 55501
C(34) H(50) 2.075(5) no 55501
C(35) O(3) 2.943(4) yes 55501
C(35) C(24) 3.074(4) yes 55501
C(35) C(25) 2.530(3) yes 55501
C(35) C(36) 2.495(4) yes 55501
C(35) C(37) 2.456(5) yes 55501
C(35) H(45) 2.705(5) no 55501
C(35) H(46) 3.333(4) no 55501
C(35) H(47) 2.653(4) no 55501
C(35) H(48) 2.634(5) no 55501
C(35) H(49) 3.301(4) no 55501
C(35) H(50) 2.632(5) no 55501
C(36) O(3) 3.145(4) yes 55501
C(36) C(24) 3.126(4) yes 55501
C(36) C(25) 2.500(3) yes 55501
C(36) C(26) 3.518(3) yes 55501
C(36) C(35) 2.495(4) yes 55501
C(36) C(37) 2.484(6) yes 55501
C(36) H(11) 3.469(4) no 55501
C(36) H(28) 3.527(4) no 55501
C(36) H(30) 3.369(4) no 55501
C(36) H(42) 2.645(4) no 55501
C(36) H(43) 3.338(4) no 55501
C(36) H(44) 2.699(4) no 55501
C(36) H(48) 2.637(6) no 55501
C(36) H(49) 2.677(5) no 55501
C(36) H(50) 3.332(5) no 55501
C(36) H(63) 3.595(5) no 55501
C(37) C(25) 2.553(5) yes 55501
C(37) C(26) 2.856(4) yes 55501
C(37) C(35) 2.456(5) yes 55501
C(37) C(36) 2.484(6) yes 55501
C(37) H(31) 3.340(6) no 65502
C(37) H(36) 2.429(3) no 55501
C(37) H(42) 2.633(4) no 55501
C(37) H(43) 2.628(4) no 55501
C(37) H(44) 3.304(5) no 55501
C(37) H(45) 3.329(6) no 55501
C(37) H(46) 2.664(5) no 55501
C(37) H(47) 2.656(5) no 55501
C(37) H(51) 3.242(4) no 65502
C(38) C(26) 2.574(3) yes 55501
C(38) C(28) 2.537(4) yes 55501
C(38) H(36) 2.717(3) no 55501
C(38) H(37) 2.675(5) no 55501
C(38) H(51) 2.062(4) no 55501
C(38) H(52) 2.067(5) no 55501
C(38) H(53) 2.051(5) no 55501
C(38) H(54) 2.062(5) no 55501
C(38) H(55) 2.079(4) no 55501
C(38) H(56) 2.075(5) no 55501
C(38) H(57) 2.060(4) no 55501
C(38) H(58) 2.069(3) no 55501
C(38) H(59) 2.063(4) no 55501
C(39) C(26) 2.889(4) yes 55501
C(39) C(27) 2.534(5) yes 55501
C(39) C(40) 2.476(6) yes 55501
C(39) C(41) 2.467(4) yes 55501
C(39) H(8) 3.509(4) no 65502
C(39) H(11) 3.204(5) no 65502
C(39) H(28) 3.422(6) no 65502
C(39) H(36) 2.485(3) no 55501
C(39) H(49) 3.540(4) no 65502
C(39) H(54) 3.313(6) no 55501
C(39) H(55) 2.644(5) no 55501
C(39) H(56) 2.680(6) no 55501
C(39) H(57) 2.646(4) no 55501
C(39) H(58) 2.646(4) no 55501
C(39) H(59) 3.311(5) no 55501
C(40) C(27) 2.500(3) yes 55501
C(40) C(28) 3.023(4) yes 55501
C(40) C(39) 2.476(6) yes 55501
C(40) C(41) 2.484(5) yes 55501
C(40) H(31) 3.492(4) no 55501
C(40) H(37) 2.857(4) no 55501
C(40) H(51) 2.669(5) no 55501
C(40) H(52) 2.647(6) no 55501
C(40) H(53) 3.316(6) no 55501
C(40) H(57) 3.326(5) no 55501
C(40) H(58) 2.648(5) no 55501
C(40) H(59) 2.680(4) no 55501
C(41) C(27) 2.517(3) yes 55501
C(41) C(28) 3.096(4) yes 55501
C(41) C(39) 2.467(4) yes 55501
C(41) C(40) 2.484(5) yes 55501
C(41) H(8) 3.143(5) no 65502
C(41) H(37) 2.923(5) no 55501
C(41) H(51) 3.314(4) no 55501
C(41) H(52) 2.642(5) no 55501
C(41) H(53) 2.643(5) no 55501
C(41) H(54) 2.656(5) no 55501
C(41) H(55) 2.664(4) no 55501
C(41) H(56) 3.329(5) no 55501
C(42) C(30) 3.097(4) yes 55501
C(42) C(31) 2.530(3) yes 55501
C(42) C(32) 3.580(4) yes 55501
C(42) C(33) 2.512(4) yes 55501
C(42) H(37) 3.112(5) no 55501
C(42) H(39) 2.753(4) no 55501
C(42) H(41) 2.819(5) no 55501
C(43) Na(2) 3.270(3) yes 55501
C(43) C(45) 2.381(6) yes 55501
C(43) C(46) 2.280(5) yes 55501
C(43) H(10) 3.253(5) no 55501
C(43) H(65) 2.076(4) no 55501
C(43) H(66) 2.073(5) no 55501
C(43) H(67) 3.077(5) no 55501
C(43) H(68) 2.981(6) no 55501
C(43) H(69) 3.081(6) no 55501
C(43) H(70) 2.707(5) no 55501
C(44) O(4) 2.365(3) yes 55501
C(44) C(46) 2.349(4) yes 55501
C(44) H(10) 3.178(6) no 55501
C(44) H(22) 3.112(5) no 55501
C(44) H(63) 2.067(5) no 55501
C(44) H(64) 2.068(4) no 55501
C(44) H(67) 2.045(5) no 55501
C(44) H(68) 2.044(7) no 55501
C(44) H(69) 3.124(5) no 55501
C(44) H(70) 2.832(4) no 55501
C(45) O(4) 2.321(4) yes 55501
C(45) C(43) 2.381(6) yes 55501
C(45) H(22) 3.394(4) no 55501
C(45) H(63) 2.950(6) no 55501
C(45) H(64) 3.099(5) no 55501
C(45) H(65) 2.050(6) no 55501
C(45) H(66) 2.051(5) no 55501
C(45) H(69) 1.991(5) no 55501
C(45) H(70) 1.994(6) no 55501
C(46) Na(2) 3.419(4) yes 55501
C(46) C(43) 2.280(5) yes 55501
C(46) C(44) 2.349(4) yes 55501
C(46) H(35) 3.117(6) no 55501
C(46) H(40) 3.513(5) no 55501
C(46) H(63) 2.744(6) no 55501
C(46) H(64) 3.066(5) no 55501
C(46) H(65) 2.951(5) no 55501
C(46) H(66) 3.040(4) no 55501
C(46) H(67) 1.998(5) no 55501
C(46) H(68) 1.998(6) no 55501
H(1) C(1) 3.306(3) no 55501
H(1) C(2) 2.039(3) no 55501
H(1) C(4) 2.029(5) no 55501
H(1) C(5) 3.237(4) no 55501
H(1) C(11) 2.681(4) no 55501
H(1) C(14) 2.422(5) no 55501
H(1) C(15) 2.715(5) no 55501
H(1) C(16) 2.489(4) no 55501
H(2) N(2) 3.518(3) no 55501
H(2) C(1) 3.315(4) no 55501
H(2) C(3) 3.242(5) no 55501
H(2) C(4) 2.045(4) no 55501
H(2) C(6) 2.040(4) no 55501
H(2) C(7) 2.665(3) no 55501
H(2) C(8) 3.401(3) no 55501
H(2) C(15) 2.670(3) no 55501
H(2) C(17) 2.928(3) no 55501
H(2) C(18) 2.847(3) no 55501
H(2) C(19) 3.098(4) no 55501
H(2) C(35) 3.530(5) no 56501
H(3) Na(1) 3.017(3) no 55501
H(3) Na(1) 3.315(4) no 66502
H(3) O(1) 2.475(4) no 55501
H(3) O(2) 3.593(4) no 66502
H(3) N(1) 2.646(3) no 55501
H(3) N(2) 3.232(4) no 55501
H(3) C(1) 2.609(4) no 55501
H(3) C(5) 3.253(3) no 55501
H(3) C(6) 2.048(3) no 55501
H(3) C(8) 2.029(4) no 55501
H(3) C(20) 3.054(4) no 66502
H(4) N(1) 3.225(3) no 55501
H(4) N(2) 2.618(3) no 55501
H(4) C(1) 3.279(5) no 55501
H(4) C(5) 2.603(3) no 55501
H(4) C(6) 2.046(4) no 55501
H(4) C(8) 2.025(3) no 55501
H(4) C(19) 2.742(5) no 55501
H(4) C(20) 3.579(5) no 66502
H(4) C(26) 3.226(5) no 56501
H(4) C(37) 3.599(4) no 56501
H(5) N(1) 3.168(5) no 55501
H(5) N(2) 2.104(4) no 55501
H(5) C(8) 3.138(4) no 55501
H(5) C(10) 2.079(5) no 55501
H(5) C(19) 2.820(3) no 55501
H(6) N(1) 2.081(3) no 55501
H(6) N(2) 3.117(3) no 55501
H(6) C(8) 3.084(3) no 55501
H(6) C(9) 2.059(4) no 55501
H(6) C(23) 3.507(7) no 55501
H(7) Na(1) 2.463(3) no 66502
H(7) O(1) 2.253(5) no 55501
H(7) N(1) 3.123(4) no 66502
H(7) C(1) 2.754(5) no 55501
H(7) C(2) 2.704(5) no 55501
H(7) C(11) 2.069(4) no 55501
H(7) C(13) 2.701(4) no 55501
H(7) C(14) 3.317(4) no 55501
H(8) C(2) 3.373(5) no 55501
H(8) C(11) 2.073(5) no 55501
H(8) C(13) 2.656(5) no 55501
H(8) C(14) 2.644(4) no 55501
H(8) C(39) 3.509(4) no 65502
H(8) C(41) 3.143(5) no 65502
H(9) Na(1) 3.532(3) no 66502
H(9) O(1) 3.388(4) no 55501
H(9) C(1) 3.338(5) no 55501
H(9) C(2) 2.743(5) no 55501
H(9) C(11) 2.069(4) no 55501
H(9) C(13) 3.337(4) no 55501
H(9) C(14) 2.646(4) no 55501
H(10) C(1) 3.419(4) no 55501
H(10) C(2) 2.692(4) no 55501
H(10) C(3) 3.385(4) no 55501
H(10) C(11) 2.064(4) no 55501
H(10) C(12) 3.335(4) no 55501
H(10) C(14) 2.651(4) no 55501
H(10) C(43) 3.253(5) no 55501
H(10) C(44) 3.178(6) no 55501
H(11) C(2) 3.352(4) no 55501
H(11) C(11) 2.075(4) no 55501
H(11) C(12) 2.660(4) no 55501
H(11) C(14) 2.652(3) no 55501
H(11) C(36) 3.469(4) no 55501
H(11) C(39) 3.204(5) no 65502
H(12) Na(1) 3.281(3) no 55501
H(12) O(1) 2.528(4) no 55501
H(12) O(2) 3.535(3) no 55501
H(12) C(1) 2.818(4) no 55501
H(12) C(2) 2.674(3) no 55501
H(12) C(11) 2.069(3) no 55501
H(12) C(12) 2.703(4) no 55501
H(12) C(14) 3.322(4) no 55501
H(13) C(2) 2.760(5) no 55501
H(13) C(3) 2.833(6) no 55501
H(13) C(11) 2.073(3) no 55501
H(13) C(12) 2.652(4) no 55501
H(13) C(13) 3.324(3) no 55501
H(14) C(2) 3.384(5) no 55501
H(14) C(11) 2.073(5) no 55501
H(14) C(12) 2.644(4) no 55501
H(14) C(13) 2.636(4) no 55501
H(15) C(2) 2.722(4) no 55501
H(15) C(3) 2.671(5) no 55501
H(15) C(11) 2.064(4) no 55501
H(15) C(12) 3.314(4) no 55501
H(15) C(13) 2.662(3) no 55501
H(16) C(4) 3.375(3) no 55501
H(16) C(15) 2.070(3) no 55501
H(16) C(17) 2.637(4) no 55501
H(16) C(18) 2.650(5) no 55501
H(17) C(3) 2.792(3) no 55501
H(17) C(4) 2.725(3) no 55501
H(17) C(15) 2.048(5) no 55501
H(17) C(17) 2.631(5) no 55501
H(17) C(18) 3.313(6) no 55501
H(18) C(3) 2.785(3) no 55501
H(18) C(4) 2.725(4) no 55501
H(18) C(15) 2.061(5) no 55501
H(18) C(17) 3.310(5) no 55501
H(18) C(18) 2.667(6) no 55501
H(19) C(4) 2.682(4) no 55501
H(19) C(5) 2.791(3) no 55501
H(19) C(15) 2.064(4) no 55501
H(19) C(16) 3.305(5) no 55501
H(19) C(18) 2.683(4) no 55501
H(19) C(35) 2.979(5) no 56501
H(20) C(3) 3.536(4) no 55501
H(20) C(4) 2.714(3) no 55501
H(20) C(5) 3.384(3) no 55501
H(20) C(15) 2.067(3) no 55501
H(20) C(16) 2.646(4) no 55501
H(20) C(18) 3.334(4) no 55501
H(21) C(4) 3.357(4) no 55501
H(21) C(15) 2.076(4) no 55501
H(21) C(16) 2.636(5) no 55501
H(21) C(18) 2.666(4) no 55501
H(22) C(3) 3.523(5) no 55501
H(22) C(4) 2.680(4) no 55501
H(22) C(5) 3.250(4) no 55501
H(22) C(15) 2.072(4) no 55501
H(22) C(16) 2.678(5) no 55501
H(22) C(17) 3.336(4) no 55501
H(22) C(44) 3.112(5) no 55501
H(22) C(45) 3.394(4) no 55501
H(23) C(4) 2.671(5) no 55501
H(23) C(5) 2.709(4) no 55501
H(23) C(15) 2.063(5) no 55501
H(23) C(16) 3.312(6) no 55501
H(23) C(17) 2.671(4) no 55501
H(24) C(4) 3.343(5) no 55501
H(24) C(15) 2.076(5) no 55501
H(24) C(16) 2.639(6) no 55501
H(24) C(17) 2.673(4) no 55501
H(25) N(2) 2.005(5) no 55501
H(25) C(8) 3.132(5) no 55501
H(25) C(9) 2.774(4) no 55501
H(25) C(24) 3.297(4) no 56501
H(25) C(25) 3.394(3) no 56501
H(25) C(26) 3.269(4) no 56501
H(25) C(27) 3.078(4) no 56501
H(25) C(28) 2.934(4) no 56501
H(25) C(29) 3.070(5) no 56501
H(26) N(2) 2.002(3) no 55501
H(26) C(5) 3.079(5) no 55501
H(26) C(6) 3.293(5) no 55501
H(26) C(7) 2.673(5) no 55501
H(26) C(8) 2.623(4) no 55501
H(26) C(9) 3.286(3) no 55501
H(26) C(24) 3.530(5) no 56501
H(26) C(25) 3.092(4) no 56501
H(26) C(26) 3.070(4) no 56501
H(26) C(27) 3.485(4) no 56501
H(26) C(35) 3.565(4) no 56501
H(27) N(2) 1.999(4) no 55501
H(27) C(8) 3.134(5) no 55501
H(27) C(9) 2.775(4) no 55501
H(28) Na(1) 3.445(4) no 55501
H(28) O(2) 1.975(5) no 55501
H(28) C(21) 2.062(4) no 55501
H(28) C(22) 2.942(6) no 55501
H(28) C(23) 2.737(8) no 55501
H(28) C(36) 3.527(4) no 55501
H(28) C(39) 3.422(6) no 65502
H(29) Na(1) 3.350(4) no 55501
H(29) O(2) 1.976(5) no 55501
H(29) C(1) 3.520(4) no 66502
H(29) C(6) 3.104(4) no 66502
H(29) C(7) 2.885(4) no 66502
H(29) C(21) 2.067(4) no 55501
H(29) C(22) 3.097(6) no 55501
H(29) C(23) 3.059(7) no 55501
H(30) O(2) 3.076(5) no 55501
H(30) C(20) 2.073(5) no 55501
H(30) C(22) 2.046(8) no 55501
H(30) C(23) 2.948(8) no 55501
H(30) C(25) 3.156(4) no 55501
H(30) C(26) 2.823(4) no 55501
H(30) C(27) 3.280(4) no 55501
H(30) C(36) 3.369(4) no 55501
H(31) O(2) 2.928(4) no 55501
H(31) C(20) 2.067(4) no 55501
H(31) C(22) 2.045(7) no 55501
H(31) C(23) 3.026(7) no 55501
H(31) C(37) 3.340(6) no 65502
H(31) C(40) 3.492(4) no 55501
H(32) O(2) 3.085(4) no 55501
H(32) N(3) 3.297(6) no 55501
H(32) N(4) 3.403(6) no 55501
H(32) C(20) 3.067(6) no 55501
H(32) C(21) 2.039(7) no 55501
H(32) C(23) 1.996(6) no 55501
H(32) C(24) 3.014(5) no 55501
H(32) C(25) 3.229(6) no 55501
H(32) C(26) 3.325(7) no 55501
H(32) C(27) 3.292(6) no 55501
H(32) C(28) 3.059(4) no 55501
H(32) C(29) 2.891(5) no 55501
H(32) C(30) 3.574(5) no 55501
H(32) C(31) 3.134(6) no 55501
H(33) O(2) 2.808(4) no 55501
H(33) N(4) 3.535(6) no 55501
H(33) C(20) 2.980(6) no 55501
H(33) C(21) 2.040(7) no 55501
H(33) C(23) 1.994(5) no 55501
H(33) C(33) 3.587(7) no 55501
H(34) Na(1) 3.541(4) no 55501
H(34) O(2) 1.971(7) no 55501
H(34) C(10) 3.443(6) no 55501
H(34) C(20) 3.073(8) no 55501
H(34) C(21) 3.112(8) no 55501
H(34) C(22) 1.987(8) no 55501
H(34) C(32) 3.105(6) no 55501
H(34) C(33) 3.344(6) no 55501
H(35) O(2) 1.976(5) no 55501
H(35) O(4) 3.583(5) no 55501
H(35) N(3) 3.454(6) no 55501
H(35) C(20) 2.703(7) no 55501
H(35) C(21) 2.826(7) no 55501
H(35) C(22) 1.989(5) no 55501
H(35) C(32) 3.451(7) no 55501
H(35) C(46) 3.117(6) no 55501
H(36) C(24) 3.298(4) no 55501
H(36) C(25) 2.044(4) no 55501
H(36) C(27) 2.026(4) no 55501
H(36) C(28) 3.238(4) no 55501
H(36) C(34) 2.681(3) no 55501
H(36) C(37) 2.429(3) no 55501
H(36) C(38) 2.717(3) no 55501
H(36) C(39) 2.485(3) no 55501
H(37) N(4) 3.522(4) no 55501
H(37) C(24) 3.318(3) no 55501
H(37) C(26) 3.245(4) no 55501
H(37) C(27) 2.052(4) no 55501
H(37) C(29) 2.038(3) no 55501
H(37) C(30) 2.658(4) no 55501
H(37) C(31) 3.398(4) no 55501
H(37) C(38) 2.675(5) no 55501
H(37) C(40) 2.857(4) no 55501
H(37) C(41) 2.923(5) no 55501
H(37) C(42) 3.112(5) no 55501
H(38) Na(2) 3.005(2) no 55501
H(38) O(3) 2.467(3) no 55501
H(38) N(3) 2.636(4) no 55501
H(38) N(4) 3.232(3) no 55501
H(38) C(24) 2.604(4) no 55501
H(38) C(28) 3.243(4) no 55501
H(38) C(29) 2.044(4) no 55501
H(38) C(31) 2.026(4) no 55501
H(39) N(3) 3.224(3) no 55501
H(39) N(4) 2.626(4) no 55501
H(39) C(24) 3.283(4) no 55501
H(39) C(28) 2.600(4) no 55501
H(39) C(29) 2.049(4) no 55501
H(39) C(31) 2.027(4) no 55501
H(39) C(42) 2.753(4) no 55501
H(40) N(3) 2.083(4) no 55501
H(40) N(4) 3.111(4) no 55501
H(40) C(31) 3.082(4) no 55501
H(40) C(33) 2.055(3) no 55501
H(40) C(46) 3.513(5) no 55501
H(41) N(3) 3.176(4) no 55501
H(41) N(4) 2.108(4) no 55501
H(41) C(31) 3.143(5) no 55501
H(41) C(32) 2.078(4) no 55501
H(41) C(42) 2.819(5) no 55501
H(42) C(25) 3.363(3) no 55501
H(42) C(34) 2.066(3) no 55501
H(42) C(36) 2.645(4) no 55501
H(42) C(37) 2.633(4) no 55501
H(43) O(3) 3.402(5) no 55501
H(43) C(24) 3.348(5) no 55501
H(43) C(25) 2.748(4) no 55501
H(43) C(34) 2.068(4) no 55501
H(43) C(36) 3.338(4) no 55501
H(43) C(37) 2.628(4) no 55501
H(44) O(3) 2.250(4) no 55501
H(44) C(24) 2.745(3) no 55501
H(44) C(25) 2.686(3) no 55501
H(44) C(34) 2.060(4) no 55501
H(44) C(36) 2.699(4) no 55501
H(44) C(37) 3.304(5) no 55501
H(45) Na(2) 3.273(4) no 55501
H(45) O(3) 2.522(3) no 55501
H(45) O(4) 3.527(5) no 55501
H(45) C(24) 2.815(3) no 55501
H(45) C(25) 2.667(3) no 55501
H(45) C(34) 2.074(5) no 55501
H(45) C(35) 2.705(5) no 55501
H(45) C(37) 3.329(6) no 55501
H(46) C(20) 3.257(4) no 55501
H(46) C(21) 3.185(4) no 55501
H(46) C(24) 3.416(4) no 55501
H(46) C(25) 2.689(3) no 55501
H(46) C(26) 3.388(3) no 55501
H(46) C(34) 2.069(4) no 55501
H(46) C(35) 3.333(4) no 55501
H(46) C(37) 2.664(5) no 55501
H(47) C(13) 3.472(4) no 55501
H(47) C(25) 3.342(3) no 55501
H(47) C(34) 2.075(3) no 55501
H(47) C(35) 2.653(4) no 55501
H(47) C(37) 2.656(5) no 55501
H(48) C(25) 3.381(4) no 55501
H(48) C(34) 2.072(5) no 55501
H(48) C(35) 2.634(5) no 55501
H(48) C(36) 2.637(6) no 55501
H(49) C(21) 3.512(6) no 65502
H(49) C(25) 2.718(5) no 55501
H(49) C(26) 2.666(4) no 55501
H(49) C(34) 2.063(5) no 55501
H(49) C(35) 3.301(4) no 55501
H(49) C(36) 2.677(5) no 55501
H(49) C(39) 3.540(4) no 65502
H(50) C(25) 2.770(5) no 55501
H(50) C(26) 2.852(4) no 55501
H(50) C(34) 2.075(5) no 55501
H(50) C(35) 2.632(5) no 55501
H(50) C(36) 3.332(5) no 55501
H(51) C(26) 2.782(4) no 55501
H(51) C(27) 2.716(4) no 55501
H(51) C(37) 3.242(4) no 65502
H(51) C(38) 2.062(4) no 55501
H(51) C(40) 2.669(5) no 55501
H(51) C(41) 3.314(4) no 55501
H(52) C(13) 3.309(6) no 65502
H(52) C(27) 3.368(4) no 55501
H(52) C(38) 2.067(5) no 55501
H(52) C(40) 2.647(6) no 55501
H(52) C(41) 2.642(5) no 55501
H(53) C(20) 3.533(5) no 65502
H(53) C(26) 2.792(5) no 55501
H(53) C(27) 2.723(5) no 55501
H(53) C(38) 2.051(5) no 55501
H(53) C(40) 3.316(6) no 55501
H(53) C(41) 2.643(5) no 55501
H(54) C(27) 2.671(4) no 55501
H(54) C(28) 2.712(3) no 55501
H(54) C(38) 2.062(5) no 55501
H(54) C(39) 3.313(6) no 55501
H(54) C(41) 2.656(5) no 55501
H(55) C(27) 3.344(3) no 55501
H(55) C(38) 2.079(4) no 55501
H(55) C(39) 2.644(5) no 55501
H(55) C(41) 2.664(4) no 55501
H(56) C(21) 3.124(4) no 55501
H(56) C(22) 3.402(5) no 55501
H(56) C(26) 3.533(4) no 55501
H(56) C(27) 2.681(4) no 55501
H(56) C(28) 3.255(4) no 55501
H(56) C(38) 2.075(5) no 55501
H(56) C(39) 2.680(6) no 55501
H(56) C(41) 3.329(5) no 55501
H(57) C(26) 3.544(3) no 55501
H(57) C(27) 2.718(4) no 55501
H(57) C(28) 3.389(5) no 55501
H(57) C(38) 2.060(4) no 55501
H(57) C(39) 2.646(4) no 55501
H(57) C(40) 3.326(5) no 55501
H(58) C(12) 3.418(6) no 65502
H(58) C(27) 3.354(3) no 55501
H(58) C(38) 2.069(3) no 55501
H(58) C(39) 2.646(4) no 55501
H(58) C(40) 2.648(5) no 55501
H(59) C(27) 2.682(3) no 55501
H(59) C(28) 2.787(4) no 55501
H(59) C(38) 2.063(4) no 55501
H(59) C(39) 3.311(5) no 55501
H(59) C(40) 2.680(4) no 55501
H(60) N(4) 1.996(4) no 55501
H(60) C(28) 3.080(5) no 55501
H(60) C(29) 3.296(4) no 55501
H(60) C(30) 2.672(3) no 55501
H(60) C(31) 2.617(3) no 55501
H(60) C(33) 3.280(4) no 55501
H(61) N(4) 1.998(3) no 55501
H(61) C(31) 3.136(3) no 55501
H(61) C(33) 2.770(4) no 55501
H(62) N(4) 2.005(3) no 55501
H(62) C(31) 3.128(3) no 55501
H(62) C(33) 2.770(3) no 55501
H(63) Na(2) 3.442(3) no 55501
H(63) O(4) 1.975(5) no 55501
H(63) C(13) 3.525(5) no 55501
H(63) C(36) 3.595(5) no 55501
H(63) C(44) 2.067(5) no 55501
H(63) C(45) 2.950(6) no 55501
H(63) C(46) 2.744(6) no 55501
H(64) Na(2) 3.350(2) no 55501
H(64) O(4) 1.976(3) no 55501
H(64) C(44) 2.068(4) no 55501
H(64) C(45) 3.099(5) no 55501
H(64) C(46) 3.066(5) no 55501
H(65) O(4) 3.077(3) no 55501
H(65) C(2) 3.147(4) no 55501
H(65) C(3) 2.822(4) no 55501
H(65) C(4) 3.282(4) no 55501
H(65) C(13) 3.357(5) no 55501
H(65) C(43) 2.076(4) no 55501
H(65) C(45) 2.050(6) no 55501
H(65) C(46) 2.951(5) no 55501
H(66) O(4) 2.937(3) no 55501
H(66) C(18) 3.478(5) no 55501
H(66) C(43) 2.073(5) no 55501
H(66) C(45) 2.051(5) no 55501
H(66) C(46) 3.040(4) no 55501
H(67) O(4) 3.092(4) no 55501
H(67) N(1) 3.297(4) no 55501
H(67) N(2) 3.396(5) no 55501
H(67) C(1) 3.013(6) no 55501
H(67) C(2) 3.233(6) no 55501
H(67) C(3) 3.332(5) no 55501
H(67) C(4) 3.292(4) no 55501
H(67) C(5) 3.053(4) no 55501
H(67) C(6) 2.895(5) no 55501
H(67) C(7) 3.574(5) no 55501
H(67) C(8) 3.133(5) no 55501
H(67) C(43) 3.077(5) no 55501
H(67) C(44) 2.045(5) no 55501
H(67) C(46) 1.998(5) no 55501
H(68) O(4) 2.806(5) no 55501
H(68) N(2) 3.544(5) no 55501
H(68) C(9) 3.589(5) no 55501
H(68) C(43) 2.981(6) no 55501
H(68) C(44) 2.044(7) no 55501
H(68) C(46) 1.998(6) no 55501
H(69) Na(2) 3.543(5) no 55501
H(69) O(4) 1.979(5) no 55501
H(69) C(9) 3.337(6) no 55501
H(69) C(10) 3.096(5) no 55501
H(69) C(32) 3.442(4) no 55501
H(69) C(43) 3.081(6) no 55501
H(69) C(44) 3.124(5) no 55501
H(69) C(45) 1.991(5) no 55501
H(70) O(2) 3.578(5) no 55501
H(70) O(4) 1.982(5) no 55501
H(70) N(1) 3.454(5) no 55501
H(70) C(10) 3.452(6) no 55501
H(70) C(23) 3.120(5) no 55501
H(70) C(43) 2.707(5) no 55501
H(70) C(44) 2.832(4) no 55501
H(70) C(45) 1.994(6) no 55501

loop_
_geom_torsion_atom_site_label_1
_geom_torsion_atom_site_label_2
_geom_torsion_atom_site_label_3
_geom_torsion_atom_site_label_4
_geom_torsion
_geom_torsion_publ_flag
O(2) Na(1) O(1) C(1) 89.7(3) yes
N(1) Na(1) O(1) C(1) -22.7(3) yes
O(1) Na(1) O(2) C(20) 60.1(2) yes
O(1) Na(1) O(2) C(23) -95.1(3) yes
N(1) Na(1) O(2) C(20) 167.0(2) yes
N(1) Na(1) O(2) C(23) 11.8(3) yes
O(1) Na(1) N(1) C(8) -25.0(2) yes
O(1) Na(1) N(1) C(10) 145.2(2) yes
O(2) Na(1) N(1) C(8) -154.3(2) yes
O(2) Na(1) N(1) C(10) 15.8(2) yes
O(4) Na(2) O(3) C(24) 89.8(2) yes
N(3) Na(2) O(3) C(24) -22.6(2) yes
O(3) Na(2) O(4) C(43) 60.0(3) yes
O(3) Na(2) O(4) C(46) -95.1(4) yes
N(3) Na(2) O(4) C(43) 167.0(2) yes
N(3) Na(2) O(4) C(46) 11.9(4) yes
O(3) Na(2) N(3) C(31) -24.9(2) yes
O(3) Na(2) N(3) C(32) 145.3(3) yes
O(4) Na(2) N(3) C(31) -154.2(2) yes
O(4) Na(2) N(3) C(32) 15.9(3) yes
Na(1) O(1) C(1) C(2) -122.5(3) yes
Na(1) O(1) C(1) C(6) 57.5(3) yes
Na(1) O(2) C(20) C(21) 174.3(2) yes
Na(1) O(2) C(20) H(28) -66.2(4) no
Na(1) O(2) C(20) H(29) 54.3(3) no
C(23) O(2) C(20) C(21) -25.1(2) yes
C(23) O(2) C(20) H(28) 94.3(3) no
C(23) O(2) C(20) H(29) -145.1(3) no
Na(1) O(2) C(23) C(22) -172.1(3) yes
Na(1) O(2) C(23) H(34) -52.5(5) no
Na(1) O(2) C(23) H(35) 67.8(8) no
C(20) O(2) C(23) C(22) 30.1(4) yes
C(20) O(2) C(23) H(34) 149.7(4) no
C(20) O(2) C(23) H(35) -90.0(6) no
Na(2) O(3) C(24) C(25) -122.3(3) yes
Na(2) O(3) C(24) C(29) 57.0(3) yes
Na(2) O(4) C(43) C(44) 174.3(2) yes
Na(2) O(4) C(43) H(63) -66.0(4) no
Na(2) O(4) C(43) H(64) 54.5(5) no
C(46) O(4) C(43) C(44) -25.3(4) yes
C(46) O(4) C(43) H(63) 94.3(4) no
C(46) O(4) C(43) H(64) -145.1(4) no
Na(2) O(4) C(46) C(45) -171.8(3) yes
Na(2) O(4) C(46) H(69) -52.3(6) no
Na(2) O(4) C(46) H(70) 68.1(6) no
C(43) O(4) C(46) C(45) 30.5(5) yes
C(43) O(4) C(46) H(69) 150.1(4) no
C(43) O(4) C(46) H(70) -89.6(4) no
Na(1) N(1) C(8) N(2) 172.8(2) yes
Na(1) N(1) C(8) C(7) -6.5(3) yes
C(10) N(1) C(8) N(2) 0.0(3) yes
C(10) N(1) C(8) C(7) -179.2(2) yes
Na(1) N(1) C(10) C(9) -171.3(2) yes
Na(1) N(1) C(10) H(6) 8.6(5) no
C(8) N(1) C(10) C(9) -0.2(3) yes
C(8) N(1) C(10) H(6) 179.7(3) no
C(9) N(2) C(8) N(1) 0.2(3) yes
C(9) N(2) C(8) C(7) 179.4(2) yes
C(19) N(2) C(8) N(1) 178.9(2) yes
C(19) N(2) C(8) C(7) -1.8(4) yes
C(8) N(2) C(9) C(10) -0.3(3) yes
C(8) N(2) C(9) H(5) 179(881) no
C(19) N(2) C(9) C(10) -179.1(2) yes
C(19) N(2) C(9) H(5) 1.2(5) no
C(8) N(2) C(19) H(25) -119.2(4) no
C(8) N(2) C(19) H(26) 0.9(4) no
C(8) N(2) C(19) H(27) 120.8(4) no
C(9) N(2) C(19) H(25) 59.3(4) no
C(9) N(2) C(19) H(26) 179.5(3) no
C(9) N(2) C(19) H(27) -60.7(5) no
Na(2) N(3) C(31) N(4) 172.8(2) yes
Na(2) N(3) C(31) C(30) -6.7(4) yes
C(32) N(3) C(31) N(4) 0.1(3) yes
C(32) N(3) C(31) C(30) -179.4(3) yes
Na(2) N(3) C(32) C(33) -171.5(3) yes
Na(2) N(3) C(32) H(40) 8.9(6) no
C(31) N(3) C(32) C(33) -0.4(4) yes
C(31) N(3) C(32) H(40) 179(719) no
C(33) N(4) C(31) N(3) 0.2(3) yes
C(33) N(4) C(31) C(30) 179.7(3) yes
C(42) N(4) C(31) N(3) 178.2(3) yes
C(42) N(4) C(31) C(30) -2.3(5) yes
C(31) N(4) C(33) C(32) -0.5(4) yes
C(31) N(4) C(33) H(41) -179(508) no
C(42) N(4) C(33) C(32) -178.5(3) yes
C(42) N(4) C(33) H(41) 2.1(6) no
C(31) N(4) C(42) H(60) 1.8(5) no
C(31) N(4) C(42) H(61) 121.5(4) no
C(31) N(4) C(42) H(62) -118.3(4) no
C(33) N(4) C(42) H(60) 179.4(4) no
C(33) N(4) C(42) H(61) -60.8(5) no
C(33) N(4) C(42) H(62) 59.3(4) no
O(1) C(1) C(2) C(3) 179(881) yes
O(1) C(1) C(2) C(11) 3.5(4) yes
C(6) C(1) C(2) C(3) -0.0(3) yes
C(6) C(1) C(2) C(11) -176.5(2) yes
O(1) C(1) C(6) C(5) 178.8(2) yes
O(1) C(1) C(6) C(7) -4.7(3) yes
C(2) C(1) C(6) C(5) -1.2(3) yes
C(2) C(1) C(6) C(7) 175.3(2) yes
C(1) C(2) C(3) C(4) 0.9(4) yes
C(1) C(2) C(3) H(1) -179.3(3) no
C(11) C(2) C(3) C(4) 177.4(2) yes
C(11) C(2) C(3) H(1) -2.9(4) no
C(1) C(2) C(11) C(12) -54.7(3) yes
C(1) C(2) C(11) C(13) 65.8(3) yes
C(1) C(2) C(11) C(14) -174.8(2) yes
C(3) C(2) C(11) C(12) 128.9(2) yes
C(3) C(2) C(11) C(13) -110.6(2) yes
C(3) C(2) C(11) C(14) 8.8(3) yes
C(2) C(3) C(4) C(5) -0.6(3) yes
C(2) C(3) C(4) C(15) -178.3(2) yes
H(1) C(3) C(4) C(5) 179.6(3) no
H(1) C(3) C(4) C(15) 1.9(4) no
C(3) C(4) C(5) C(6) -0.7(3) yes
C(3) C(4) C(5) H(2) 179.1(3) no
C(15) C(4) C(5) C(6) 177.1(2) yes
C(15) C(4) C(5) H(2) -3.1(4) no
C(3) C(4) C(15) C(16) 0.8(3) yes
C(3) C(4) C(15) C(17) -119.3(3) yes
C(3) C(4) C(15) C(18) 121.0(3) yes
C(5) C(4) C(15) C(16) -176.8(2) yes
C(5) C(4) C(15) C(17) 63.1(3) yes
C(5) C(4) C(15) C(18) -56.7(3) yes
C(4) C(5) C(6) C(1) 1.6(4) yes
C(4) C(5) C(6) C(7) -174.8(2) yes
H(2) C(5) C(6) C(1) -178.2(3) no
H(2) C(5) C(6) C(7) 5.3(4) no
C(1) C(6) C(7) C(8) -86.5(3) yes
C(1) C(6) C(7) H(3) 34.3(3) no
C(1) C(6) C(7) H(4) 153.2(3) no
C(5) C(6) C(7) C(8) 90.0(3) yes
C(5) C(6) C(7) H(3) -149.1(3) no
C(5) C(6) C(7) H(4) -30.2(4) no
C(6) C(7) C(8) N(1) 87.0(3) yes
C(6) C(7) C(8) N(2) -92.2(3) yes
H(3) C(7) C(8) N(1) -33.7(4) no
H(3) C(7) C(8) N(2) 147.1(3) no
H(4) C(7) C(8) N(1) -152.8(3) no
H(4) C(7) C(8) N(2) 28.0(3) no
N(2) C(9) C(10) N(1) 0.3(3) yes
N(2) C(9) C(10) H(6) -179.6(4) no
H(5) C(9) C(10) N(1) -179(881) no
H(5) C(9) C(10) H(6) 0.1(6) no
C(2) C(11) C(12) H(7) 57.2(4) no
C(2) C(11) C(12) H(8) 177.3(3) no
C(2) C(11) C(12) H(9) -62.6(4) no
C(13) C(11) C(12) H(7) -63.3(4) no
C(13) C(11) C(12) H(8) 56.7(4) no
C(13) C(11) C(12) H(9) 176.8(4) no
C(14) C(11) C(12) H(7) -179.7(3) no
C(14) C(11) C(12) H(8) -59.6(3) no
C(14) C(11) C(12) H(9) 60.5(5) no
C(2) C(11) C(13) H(10) 61.4(4) no
C(2) C(11) C(13) H(11) -178.6(3) no
C(2) C(11) C(13) H(12) -58.3(5) no
C(12) C(11) C(13) H(10) -176.8(4) no
C(12) C(11) C(13) H(11) -56.8(4) no
C(12) C(11) C(13) H(12) 63.5(5) no
C(14) C(11) C(13) H(10) -60.8(5) no
C(14) C(11) C(13) H(11) 59.2(4) no
C(14) C(11) C(13) H(12) 179.5(4) no
C(2) C(11) C(14) H(13) 61.8(5) no
C(2) C(11) C(14) H(14) -177.8(3) no
C(2) C(11) C(14) H(15) -58.0(4) no
C(12) C(11) C(14) H(13) -60.6(5) no
C(12) C(11) C(14) H(14) 59.7(4) no
C(12) C(11) C(14) H(15) 179.5(3) no
C(13) C(11) C(14) H(13) -177.8(4) no
C(13) C(11) C(14) H(14) -57.5(4) no
C(13) C(11) C(14) H(15) 62.3(4) no
C(4) C(15) C(16) H(16) 179.3(3) no
C(4) C(15) C(16) H(17) -60.8(4) no
C(4) C(15) C(16) H(18) 58.7(4) no
C(17) C(15) C(16) H(16) -58.8(4) no
C(17) C(15) C(16) H(17) 61.2(4) no
C(17) C(15) C(16) H(18) -179.4(4) no
C(18) C(15) C(16) H(16) 58.5(4) no
C(18) C(15) C(16) H(17) 178.4(3) no
C(18) C(15) C(16) H(18) -62.1(4) no
C(4) C(15) C(17) H(19) -57.9(4) no
C(4) C(15) C(17) H(20) 61.8(3) no
C(4) C(15) C(17) H(21) -178.0(4) no
C(16) C(15) C(17) H(19) 178.9(4) no
C(16) C(15) C(17) H(20) -61.5(3) no
C(16) C(15) C(17) H(21) 58.8(4) no
C(18) C(15) C(17) H(19) 62.1(4) no
C(18) C(15) C(17) H(20) -178.3(2) no
C(18) C(15) C(17) H(21) -58.0(4) no
C(4) C(15) C(18) H(22) -59.8(3) no
C(4) C(15) C(18) H(23) 59.9(4) no
C(4) C(15) C(18) H(24) 179(359) no
C(16) C(15) C(18) H(22) 63.1(3) no
C(16) C(15) C(18) H(23) -177.2(3) no
C(16) C(15) C(18) H(24) -57.2(4) no
C(17) C(15) C(18) H(22) 179.5(3) no
C(17) C(15) C(18) H(23) -60.9(3) no
C(17) C(15) C(18) H(24) 59.1(4) no
O(2) C(20) C(21) C(22) 11.4(3) yes
O(2) C(20) C(21) H(30) 130.7(4) no
O(2) C(20) C(21) H(31) -107.6(5) no
H(28) C(20) C(21) C(22) -107.9(5) no
H(28) C(20) C(21) H(30) 11.4(6) no
H(28) C(20) C(21) H(31) 133.1(6) no
H(29) C(20) C(21) C(22) 131.0(4) no
H(29) C(20) C(21) H(30) -109.7(5) no
H(29) C(20) C(21) H(31) 12.0(7) no
C(20) C(21) C(22) C(23) 6.5(4) yes
C(20) C(21) C(22) H(32) 126.1(4) no
C(20) C(21) C(22) H(33) -113.0(4) no
H(30) C(21) C(22) C(23) -113.0(4) no
H(30) C(21) C(22) H(32) 6.6(5) no
H(30) C(21) C(22) H(33) 127.5(4) no
H(31) C(21) C(22) C(23) 125.4(4) no
H(31) C(21) C(22) H(32) -115.0(5) no
H(31) C(21) C(22) H(33) 5.9(6) no
C(21) C(22) C(23) O(2) -22.4(5) yes
C(21) C(22) C(23) H(34) -141.9(5) no
C(21) C(22) C(23) H(35) 97.7(7) no
H(32) C(22) C(23) O(2) -141.8(6) no
H(32) C(22) C(23) H(34) 98.7(7) no
H(32) C(22) C(23) H(35) -21(1) no
H(33) C(22) C(23) O(2) 97.0(6) no
H(33) C(22) C(23) H(34) -22.5(7) no
H(33) C(22) C(23) H(35) -142.9(8) no
O(3) C(24) C(25) C(26) 179.8(3) yes
O(3) C(24) C(25) C(34) 3.1(4) yes
C(29) C(24) C(25) C(26) 0.5(4) yes
C(29) C(24) C(25) C(34) -176.2(2) yes
O(3) C(24) C(29) C(28) 178.5(3) yes
O(3) C(24) C(29) C(30) -4.1(4) yes
C(25) C(24) C(29) C(28) -2.1(4) yes
C(25) C(24) C(29) C(30) 175.2(2) yes
C(24) C(25) C(26) C(27) 0.7(4) yes
C(24) C(25) C(26) H(36) -179.7(3) no
C(34) C(25) C(26) C(27) 177.4(2) yes
C(34) C(25) C(26) H(36) -2.9(4) no
C(24) C(25) C(34) C(35) -54.6(4) yes
C(24) C(25) C(34) C(36) 65.8(3) yes
C(24) C(25) C(34) C(37) -174.4(2) yes
C(26) C(25) C(34) C(35) 128.8(3) yes
C(26) C(25) C(34) C(36) -110.9(3) yes
C(26) C(25) C(34) C(37) 9.0(3) yes
C(25) C(26) C(27) C(28) -0.3(4) yes
C(25) C(26) C(27) C(38) -178.6(3) yes
H(36) C(26) C(27) C(28) -179(881) no
H(36) C(26) C(27) C(38) 1.7(4) no
C(26) C(27) C(28) C(29) -1.3(4) yes
C(26) C(27) C(28) H(37) 178.3(3) no
C(38) C(27) C(28) C(29) 177.0(2) yes
C(38) C(27) C(28) H(37) -3.3(4) no
C(26) C(27) C(38) C(39) 1.4(4) yes
C(26) C(27) C(38) C(40) 121.3(3) yes
C(26) C(27) C(38) C(41) -119.4(3) yes
C(28) C(27) C(38) C(39) -176.8(3) yes
C(28) C(27) C(38) C(40) -57.0(3) yes
C(28) C(27) C(38) C(41) 62.4(4) yes
C(27) C(28) C(29) C(24) 2.6(4) yes
C(27) C(28) C(29) C(30) -174.7(2) yes
H(37) C(28) C(29) C(24) -177.0(3) no
H(37) C(28) C(29) C(30) 5.6(4) no
C(24) C(29) C(30) C(31) -87.0(3) yes
C(24) C(29) C(30) H(38) 33.3(4) no
C(24) C(29) C(30) H(39) 152.2(3) no
C(28) C(29) C(30) C(31) 90.4(3) yes
C(28) C(29) C(30) H(38) -149.3(3) no
C(28) C(29) C(30) H(39) -30.4(4) no
C(29) C(30) C(31) N(3) 87.2(3) yes
C(29) C(30) C(31) N(4) -92.3(3) yes
H(38) C(30) C(31) N(3) -32.9(4) no
H(38) C(30) C(31) N(4) 147.6(3) no
H(39) C(30) C(31) N(3) -152.1(3) no
H(39) C(30) C(31) N(4) 28.4(4) no
N(3) C(32) C(33) N(4) 0.5(4) yes
N(3) C(32) C(33) H(41) 179(719) no
H(40) C(32) C(33) N(4) -179(359) no
H(40) C(32) C(33) H(41) -0.4(8) no
C(25) C(34) C(35) H(42) 176.1(4) no
C(25) C(34) C(35) H(43) -63.6(5) no
C(25) C(34) C(35) H(44) 56.3(4) no
C(36) C(34) C(35) H(42) 55.8(5) no
C(36) C(34) C(35) H(43) 176.1(4) no
C(36) C(34) C(35) H(44) -64.0(3) no
C(37) C(34) C(35) H(42) -60.6(4) no
C(37) C(34) C(35) H(43) 59.7(4) no
C(37) C(34) C(35) H(44) 179.6(2) no
C(25) C(34) C(36) H(45) -58.1(3) no
C(25) C(34) C(36) H(46) 61.8(4) no
C(25) C(34) C(36) H(47) -178.3(3) no
C(35) C(34) C(36) H(45) 63.7(3) no
C(35) C(34) C(36) H(46) -176.4(4) no
C(35) C(34) C(36) H(47) -56.5(4) no
C(37) C(34) C(36) H(45) 179.2(3) no
C(37) C(34) C(36) H(46) -60.9(4) no
C(37) C(34) C(36) H(47) 59.0(4) no
C(25) C(34) C(37) H(48) -177.0(3) no
C(25) C(34) C(37) H(49) -57.2(3) no
C(25) C(34) C(37) H(50) 62.7(3) no
C(35) C(34) C(37) H(48) 60.5(4) no
C(35) C(34) C(37) H(49) -179.8(3) no
C(35) C(34) C(37) H(50) -59.9(3) no
C(36) C(34) C(37) H(48) -56.6(4) no
C(36) C(34) C(37) H(49) 63.2(3) no
C(36) C(34) C(37) H(50) -176.9(2) no
C(27) C(38) C(39) H(51) 58.4(4) no
C(27) C(38) C(39) H(52) 178.9(3) no
C(27) C(38) C(39) H(53) -61.2(4) no
C(40) C(38) C(39) H(51) -62.1(3) no
C(40) C(38) C(39) H(52) 58.4(4) no
C(40) C(38) C(39) H(53) 178.3(3) no
C(41) C(38) C(39) H(51) -179.1(3) no
C(41) C(38) C(39) H(52) -58.6(4) no
C(41) C(38) C(39) H(53) 61.3(3) no
C(27) C(38) C(40) H(54) 60.2(3) no
C(27) C(38) C(40) H(55) -179(881) no
C(27) C(38) C(40) H(56) -59.4(4) no
C(39) C(38) C(40) H(54) -177.4(3) no
C(39) C(38) C(40) H(55) -57.6(4) no
C(39) C(38) C(40) H(56) 62.9(4) no
C(41) C(38) C(40) H(54) -60.7(4) no
C(41) C(38) C(40) H(55) 59.2(4) no
C(41) C(38) C(40) H(56) 179.7(4) no
C(27) C(38) C(41) H(57) 62.5(5) no
C(27) C(38) C(41) H(58) -177.4(4) no
C(27) C(38) C(41) H(59) -57.2(4) no
C(39) C(38) C(41) H(57) -60.8(4) no
C(39) C(38) C(41) H(58) 59.3(4) no
C(39) C(38) C(41) H(59) 179.5(2) no
C(40) C(38) C(41) H(57) -177.6(4) no
C(40) C(38) C(41) H(58) -57.5(5) no
C(40) C(38) C(41) H(59) 62.7(3) no
O(4) C(43) C(44) C(45) 11.2(4) yes
O(4) C(43) C(44) H(65) 130.2(4) no
O(4) C(43) C(44) H(66) -108.0(4) no
H(63) C(43) C(44) C(45) -108.2(4) no
H(63) C(43) C(44) H(65) 10.9(4) no
H(63) C(43) C(44) H(66) 132.6(5) no
H(64) C(43) C(44) C(45) 130.8(5) no
H(64) C(43) C(44) H(65) -110.2(5) no
H(64) C(43) C(44) H(66) 11.6(6) no
C(43) C(44) C(45) C(46) 7.0(5) yes
C(43) C(44) C(45) H(67) 126.7(5) no
C(43) C(44) C(45) H(68) -112.5(4) no
H(65) C(44) C(45) C(46) -112.3(5) no
H(65) C(44) C(45) H(67) 7.3(6) no
H(65) C(44) C(45) H(68) 128.2(5) no
H(66) C(44) C(45) C(46) 126.1(4) no
H(66) C(44) C(45) H(67) -114.2(6) no
H(66) C(44) C(45) H(68) 6.6(5) no
C(44) C(45) C(46) O(4) -22.9(6) yes
C(44) C(45) C(46) H(69) -142.4(5) no
C(44) C(45) C(46) H(70) 97.0(6) no
H(67) C(45) C(46) O(4) -142.4(6) no
H(67) C(45) C(46) H(69) 98.1(7) no
H(67) C(45) C(46) H(70) -22.5(8) no
H(68) C(45) C(46) O(4) 96.4(5) no
H(68) C(45) C(46) H(69) -23.1(6) no
H(68) C(45) C(46) H(70) -143.7(6) no
